data_7106719
loop_
_publ_author_name
'Deepak Asthana'
'Anil Kumar'
'Abhishek Pathak'
'Pradip Kumar Sukul'
'Sudip Malik'
'Ratnamala Chatterjee'
'Satyabrata Patnaik'
'Kari Rissanen'

_publ_section_title
;
 An all-organic steroid-D-p-A modular design drives ferroelectricity in
 supramolecular solids and nano-architectures at RT
;
_journal_name_full Chem.Commun.
_journal_page_first 8928
_journal_paper_doi 10.1039/c1cc12398j
_journal_volume 47
_journal_year 2011
_chemical_absolute_configuration rm
_chemical_compound_source 'synthesis as described'
_chemical_formula_moiety 'C156 H252 N12 O20'
_chemical_formula_sum 'C156 H252 N12 O20'
_chemical_formula_weight 2615.7
_chemical_name_systematic
;
?
;
_space_group_IT_number 1
_symmetry_cell_setting triclinic
_symmetry_Int_Tables_number 1
_symmetry_space_group_name_Hall 'P 1'
_symmetry_space_group_name_H-M 'P 1'
_atom_sites_solution_hydrogens geom
_atom_sites_solution_primary direct
_atom_sites_solution_secondary difmap
_audit_creation_date 2011-04-14T13:25:31-00:00
_audit_creation_method 'WinGX routine CIF_UPDATE'
_cell_angle_alpha 73.0750(10)
_cell_angle_beta 79.9810(10)
_cell_angle_gamma 69.5600(10)
_cell_formula_units_Z 1
_cell_length_a 12.9772(3)
_cell_length_b 14.3714(2)
_cell_length_c 22.6800(6)
_cell_measurement_reflns_used 9176
_cell_measurement_temperature 123.0(1)
_cell_measurement_theta_max 28.283
_cell_measurement_theta_min 0.407
_cell_measurement_wavelength 0.71073
_cell_volume 3779.49(15)
_computing_cell_refinement 'HKL Scalepack (Otwinowski & Minor 1997)'
_computing_data_collection 'Collect (Bruker AXS BV, 1997-2004)'
_computing_data_reduction 'HKL Denzo and Scalepack (Otwinowski & Minor 1997)'
_computing_molecular_graphics 'Ortep-3 for Windows (Farrugia, 1997)'
_computing_publication_material 'WinGX publication routines (Farrugia, 1999)'
_computing_structure_refinement 'SHELXL-97 (Sheldrick, 2008)'
_diffrn_ambient_temperature 123.0(1)
_diffrn_detector 'CCD plate'
_diffrn_detector_area_resol_mean 9
_diffrn_measured_fraction_theta_full 0.996
_diffrn_measured_fraction_theta_max 0.996
_diffrn_measurement_device '95mm CCD camera on \k-goniostat'
_diffrn_measurement_device_type KappaCCD
_diffrn_measurement_method 'CCD rotation images, thick slices'
_diffrn_orient_matrix_type 'by Bruker AXS Collect from scalepack cell'
_diffrn_orient_matrix_UB_11 0.448781E-1
_diffrn_orient_matrix_UB_12 -0.231701E-1
_diffrn_orient_matrix_UB_13 0.363103E-1
_diffrn_orient_matrix_UB_21 0.690528E-1
_diffrn_orient_matrix_UB_22 -0.87543E-2
_diffrn_orient_matrix_UB_23 -0.283439E-1
_diffrn_orient_matrix_UB_31 -0.49733E-2
_diffrn_orient_matrix_UB_32 0.725763E-1
_diffrn_orient_matrix_UB_33 -0.40239E-2
_diffrn_radiation_monochromator graphite
_diffrn_radiation_probe x-ray
_diffrn_radiation_type MoK\a
_diffrn_radiation_wavelength 0.71073
_diffrn_reflns_av_R_equivalents 0.0401
_diffrn_reflns_av_unetI/netI 0.0722
_diffrn_reflns_limit_h_max 15
_diffrn_reflns_limit_h_min -14
_diffrn_reflns_limit_k_max 17
_diffrn_reflns_limit_k_min -16
_diffrn_reflns_limit_l_max 24
_diffrn_reflns_limit_l_min -26
_diffrn_reflns_number 27543
_diffrn_reflns_theta_full 25
_diffrn_reflns_theta_max 25
_diffrn_reflns_theta_min 2.62
_diffrn_source 'Enraf Nonius FR590'
_exptl_absorpt_coefficient_mu 0.075
_exptl_absorpt_correction_T_max 0.7457
_exptl_absorpt_correction_T_min 0.6427
_exptl_absorpt_correction_type multi-scan
_exptl_absorpt_process_details
;
Sheldrick, G. M. SADABS2008; University of G\"ottingen: G\"ottingen,
Germany, 2008.
;
_exptl_crystal_colour colourless
_exptl_crystal_density_diffrn 1.149
_exptl_crystal_density_method 'not measured'
_exptl_crystal_description prism
_exptl_crystal_F_000 1432
_exptl_crystal_size_max 0.4
_exptl_crystal_size_mid 0.3
_exptl_crystal_size_min 0.3
_refine_diff_density_max 0.58
_refine_diff_density_min -0.352
_refine_diff_density_rms 0.049
_refine_ls_abs_structure_details 'Flack H D (1983), Acta Cryst. A39, 876-881'
_refine_ls_abs_structure_Flack -10(10)
_refine_ls_extinction_method none
_refine_ls_goodness_of_fit_ref 1.03
_refine_ls_hydrogen_treatment mixed
_refine_ls_matrix_type full
_refine_ls_number_parameters 1726
_refine_ls_number_reflns 13277
_refine_ls_number_restraints 15
_refine_ls_restrained_S_all 1.03
_refine_ls_R_factor_all 0.0824
_refine_ls_R_factor_gt 0.061
_refine_ls_shift/su_max 0
_refine_ls_shift/su_mean 0
_refine_ls_structure_factor_coef Fsqd
_refine_ls_weighting_details 'calc w=1/[\s^2^(Fo^2^)+(0.0368P)^2^+3.5852P] where P=(Fo^2^+2Fc^2^)/3'
_refine_ls_weighting_scheme calc
_refine_ls_wR_factor_gt 0.13
_refine_ls_wR_factor_ref 0.1427
_reflns_number_gt 10668
_reflns_number_total 13277
_reflns_threshold_expression >2\s(I)
_cod_data_source_file c1cc12398j.txt
_cod_data_source_block Comp2
_cod_original_cell_volume 3779.49(14)
_cod_database_code 7106719

loop_
_symmetry_equiv_pos_as_xyz
'x, y, z'

loop_
_atom_site_label
_atom_site_type_symbol
_atom_site_fract_x
_atom_site_fract_y
_atom_site_fract_z
_atom_site_U_iso_or_equiv
_atom_site_adp_type
_atom_site_occupancy
_atom_site_symmetry_multiplicity
_atom_site_calc_flag
_atom_site_refinement_flags
_atom_site_disorder_assembly
_atom_site_disorder_group
O1A O 1.2781(4) -0.5441(3) 0.1167(2) 0.0558(12) Uani 1 1 d . . .
O1B O 0.8387(4) 0.6859(3) 0.2572(2) 0.0528(11) Uani 1 1 d . . .
O1C O 0.6398(5) 0.3064(4) 0.0645(3) 0.0665(14) Uani 1 1 d . . .
O1D O 0.1892(4) 1.4491(3) 0.3082(2) 0.0497(11) Uani 1 1 d . . .
O2A O 1.3317(4) -0.4504(3) 0.0320(2) 0.0465(10) Uani 1 1 d . . .
O2B O 0.6817(4) 0.6629(3) 0.2917(2) 0.0444(10) Uani 1 1 d . . .
O2C O 0.7752(5) 0.3620(4) 0.0173(3) 0.0592(12) Uani 1 1 d . . .
O2D O 0.3430(5) 1.4799(4) 0.2762(2) 0.0566(12) Uani 1 1 d . . .
O12A O 0.7537(4) 0.1811(3) 0.2469(2) 0.0411(9) Uani 1 1 d . . .
O12B O 1.1405(4) 0.0388(3) 0.1062(2) 0.0362(9) Uani 1 1 d . . .
O12C O 0.3075(4) 0.9347(3) 0.2489(2) 0.0488(11) Uani 1 1 d . . .
O12D O 0.6910(4) 0.8133(3) 0.1244(2) 0.0367(9) Uani 1 1 d . . .
O13A O 0.6750(4) 0.0915(3) 0.3314(2) 0.0322(8) Uani 1 1 d . . .
O13B O 1.3099(4) 0.0546(3) 0.0692(2) 0.0307(8) Uani 1 1 d . . .
O13C O 0.2205(4) 0.8656(3) 0.3373(2) 0.0422(10) Uani 1 1 d . . .
O13D O 0.8035(4) 0.8860(3) 0.0508(2) 0.0362(9) Uani 1 1 d . . .
N1A N 1.2777(4) -0.4593(4) 0.0822(3) 0.0393(11) Uani 1 1 d . . .
N1B N 0.7731(5) 0.6379(4) 0.2635(2) 0.0379(11) Uani 1 1 d . . .
N1C N 0.6895(5) 0.3704(4) 0.0515(3) 0.0460(12) Uani 1 1 d . . .
N1D N 0.2847(5) 1.4246(4) 0.2842(2) 0.0420(12) Uani 1 1 d . . .
N7A N 1.0203(4) -0.1082(4) 0.1597(2) 0.0319(10) Uani 1 1 d . . .
N7B N 0.8931(4) 0.2981(4) 0.1645(2) 0.0357(10) Uani 1 1 d D . .
N7C N 0.5402(4) 0.6903(3) 0.1690(2) 0.0295(9) Uani 1 1 d D . .
N7D N 0.4349(4) 1.0734(4) 0.1959(2) 0.0341(10) Uani 1 1 d D . .
N10A N 0.8119(4) 0.0074(4) 0.2731(2) 0.0348(10) Uani 1 1 d D . .
H10A H 0.8067 -0.0489 0.3004 0.042 Uiso 1 1 calc RD . .
N10B N 1.1901(4) 0.1691(3) 0.1164(2) 0.0304(10) Uani 1 1 d . . .
H10B H 1.2377 0.2034 0.1038 0.036 Uiso 1 1 calc R . .
N10C N 0.2744(4) 0.7844(3) 0.2624(2) 0.0354(11) Uani 1 1 d . . .
H10C H 0.2356 0.7447 0.2843 0.042 Uiso 1 1 calc R . .
N10D N 0.7197(4) 0.9602(4) 0.1263(2) 0.0362(10) Uani 1 1 d . . .
H10D H 0.7627 0.9989 0.112 0.043 Uiso 1 1 calc R . .
C1A C 1.2111(5) -0.3687(4) 0.1025(3) 0.0322(12) Uani 1 1 d . . .
C1B C 0.8057(5) 0.5496(4) 0.2388(3) 0.0304(11) Uani 1 1 d . . .
C1C C 0.6451(5) 0.4569(4) 0.0788(3) 0.0340(12) Uani 1 1 d . . .
C1D C 0.3265(5) 1.3310(4) 0.2645(3) 0.0335(12) Uani 1 1 d . . .
C2A C 1.1493(5) -0.3792(4) 0.1592(3) 0.0307(12) Uani 1 1 d . . .
H2A H 1.1522 -0.4456 0.1845 0.037 Uiso 1 1 calc R . .
C2B C 0.9041(5) 0.5264(4) 0.2033(3) 0.0338(12) Uani 1 1 d . . .
H2B H 0.9505 0.5677 0.1961 0.041 Uiso 1 1 calc R . .
C2C C 0.5467(5) 0.4699(4) 0.1153(3) 0.0343(12) Uani 1 1 d . . .
H2C H 0.5053 0.425 0.1196 0.041 Uiso 1 1 calc R . .
C2D C 0.4296(5) 1.3080(4) 0.2313(3) 0.0322(12) Uani 1 1 d . . .
H2D H 0.4733 1.3518 0.2244 0.039 Uiso 1 1 calc R . .
C3A C 1.0838(5) -0.2935(4) 0.1788(3) 0.0311(11) Uani 1 1 d . . .
H3A H 1.0403 -0.3007 0.2171 0.037 Uiso 1 1 calc R . .
C3B C 0.9356(5) 0.4428(4) 0.1778(3) 0.0326(12) Uani 1 1 d . . .
H3B H 1.0031 0.4275 0.1528 0.039 Uiso 1 1 calc R . .
C3C C 0.5081(5) 0.5477(4) 0.1455(3) 0.0302(11) Uani 1 1 d . . .
H3C H 0.4403 0.5567 0.1705 0.036 Uiso 1 1 calc R . .
C3D C 0.4677(5) 1.2224(4) 0.2088(3) 0.0327(12) Uani 1 1 d . . .
H3D H 0.5377 1.2071 0.1861 0.039 Uiso 1 1 calc R . .
C4A C 1.0812(5) -0.1950(4) 0.1423(3) 0.0285(11) Uani 1 1 d . . .
C4B C 0.8680(5) 0.3805(4) 0.1890(3) 0.0281(11) Uani 1 1 d . . .
C4C C 0.5706(5) 0.6137(4) 0.1389(3) 0.0265(11) Uani 1 1 d . . .
C4D C 0.4037(5) 1.1574(4) 0.2191(3) 0.0302(11) Uani 1 1 d . . .
C5A C 1.1469(5) -0.1873(4) 0.0851(3) 0.0279(11) Uani 1 1 d . . .
H5A H 1.1464 -0.1215 0.0598 0.034 Uiso 1 1 calc R . .
C5B C 0.7690(5) 0.4047(4) 0.2270(3) 0.0311(11) Uani 1 1 d . . .
H5B H 0.7235 0.3621 0.2361 0.037 Uiso 1 1 calc R . .
C5C C 0.6681(5) 0.6007(4) 0.0991(3) 0.0284(11) Uani 1 1 d . . .
H5C H 0.7087 0.647 0.0924 0.034 Uiso 1 1 calc R . .
C5D C 0.3017(5) 1.1802(4) 0.2547(3) 0.0330(12) Uani 1 1 d . . .
H5D H 0.2597 1.1345 0.2642 0.04 Uiso 1 1 calc R . .
C6A C 1.2104(5) -0.2724(4) 0.0658(3) 0.0279(11) Uani 1 1 d . . .
H6A H 1.254 -0.266 0.0275 0.034 Uiso 1 1 calc R . .
C6B C 0.7376(5) 0.4885(4) 0.2510(3) 0.0294(11) Uani 1 1 d . . .
H6B H 0.67 0.5049 0.2758 0.035 Uiso 1 1 calc R . .
C6C C 0.7053(5) 0.5234(4) 0.0701(3) 0.0288(11) Uani 1 1 d . . .
H6C H 0.7719 0.515 0.044 0.035 Uiso 1 1 calc R . .
C6D C 0.2624(5) 1.2676(4) 0.2759(3) 0.0332(12) Uani 1 1 d . . .
H6D H 0.192 1.2842 0.2981 0.04 Uiso 1 1 calc R . .
C8A C 0.9497(5) -0.1079(4) 0.2167(3) 0.0363(13) Uani 1 1 d . . .
H8A1 H 0.9945 -0.1442 0.2526 0.044 Uiso 1 1 calc R . .
H8A2 H 0.8959 -0.1434 0.2182 0.044 Uiso 1 1 calc R . .
C8B C 0.9894(5) 0.2672(4) 0.1228(3) 0.0343(12) Uani 1 1 d . . .
H8B1 H 1.0012 0.3291 0.0931 0.041 Uiso 1 1 calc R . .
H8B2 H 0.976 0.2252 0.0991 0.041 Uiso 1 1 calc R . .
C8C C 0.4600(5) 0.6969(4) 0.2225(3) 0.0325(12) Uani 1 1 d . . .
H8C1 H 0.4832 0.7268 0.2501 0.039 Uiso 1 1 calc R . .
H8C2 H 0.461 0.6266 0.2457 0.039 Uiso 1 1 calc R . .
C8D C 0.5258(5) 1.0520(4) 0.1490(3) 0.0369(13) Uani 1 1 d . . .
H8D1 H 0.5353 1.1177 0.1235 0.044 Uiso 1 1 calc R . .
H8D2 H 0.5065 1.0191 0.1216 0.044 Uiso 1 1 calc R . .
C9A C 0.8897(5) 0.0025(4) 0.2187(3) 0.0342(12) Uani 1 1 d . . .
H9A1 H 0.9438 0.0363 0.2197 0.041 Uiso 1 1 calc R . .
H9A2 H 0.8498 0.0397 0.181 0.041 Uiso 1 1 calc R . .
C9B C 1.0931(5) 0.2057(4) 0.1569(3) 0.0346(12) Uani 1 1 d . . .
H9B1 H 1.1084 0.2492 0.1789 0.042 Uiso 1 1 calc R . .
H9B2 H 1.0795 0.1461 0.1883 0.042 Uiso 1 1 calc R . .
C9C C 0.3416(5) 0.7609(4) 0.2068(3) 0.0330(12) Uani 1 1 d . . .
H9C1 H 0.3417 0.8254 0.1756 0.04 Uiso 1 1 calc R . .
H9C2 H 0.3101 0.7224 0.1891 0.04 Uiso 1 1 calc R . .
C9D C 0.6341(5) 0.9831(5) 0.1756(3) 0.0384(13) Uani 1 1 d . . .
H9D1 H 0.6566 1.0174 0.2009 0.046 Uiso 1 1 calc R . .
H9D2 H 0.6245 0.9184 0.2028 0.046 Uiso 1 1 calc R . .
C11A C 0.7478(5) 0.1007(4) 0.2805(3) 0.0317(12) Uani 1 1 d . . .
C11B C 1.2079(5) 0.0839(4) 0.0981(3) 0.0293(11) Uani 1 1 d . . .
C11C C 0.2717(5) 0.8669(4) 0.2799(3) 0.0372(13) Uani 1 1 d . . .
C11D C 0.7340(5) 0.8818(4) 0.1025(3) 0.0341(12) Uani 1 1 d . . .
C14A C 0.6138(5) 0.1869(4) 0.3497(3) 0.0286(11) Uani 1 1 d . . .
H14A H 0.5855 0.2428 0.3124 0.034 Uiso 1 1 calc R . .
C14B C 1.3354(5) -0.0312(4) 0.0412(3) 0.0293(11) Uani 1 1 d . . .
H14B H 1.2974 -0.0809 0.0671 0.035 Uiso 1 1 calc R . .
C14C C 0.1962(5) 0.9575(4) 0.3592(3) 0.0377(13) Uani 1 1 d . . .
H14C H 0.253 0.9922 0.3399 0.045 Uiso 1 1 calc R . .
C14D C 0.8306(5) 0.8025(4) 0.0214(3) 0.0299(11) Uani 1 1 d . . .
H14D H 0.7639 0.7811 0.0246 0.036 Uiso 1 1 calc R . .
C15A C 0.6865(5) 0.2171(4) 0.3809(3) 0.0319(12) Uani 1 1 d . . .
H15A H 0.7488 0.2306 0.3515 0.038 Uiso 1 1 calc R . .
H15B H 0.7172 0.1606 0.4167 0.038 Uiso 1 1 calc R . .
C15B C 1.4581(5) -0.0826(4) 0.0401(3) 0.0304(11) Uani 1 1 d . . .
H15C H 1.4813 -0.1086 0.0828 0.037 Uiso 1 1 calc R . .
H15D H 1.4965 -0.0329 0.0165 0.037 Uiso 1 1 calc R . .
C15C C 0.2004(5) 0.9257(4) 0.4282(3) 0.0387(13) Uani 1 1 d . . .
H15X H 0.2754 0.8805 0.4392 0.046 Uiso 1 1 calc R . .
H15T H 0.1477 0.8874 0.4476 0.046 Uiso 1 1 calc R . .
C15D C 0.9229(5) 0.7121(4) 0.0515(3) 0.0308(11) Uani 1 1 d . . .
H15W H 0.8993 0.6861 0.0954 0.037 Uiso 1 1 calc R . .
H15Z H 0.988 0.7338 0.0503 0.037 Uiso 1 1 calc R . .
C16A C 0.6182(5) 0.3134(4) 0.4025(3) 0.0301(11) Uani 1 1 d . . .
H16A H 0.5906 0.3697 0.366 0.036 Uiso 1 1 calc R . .
H16B H 0.6665 0.3339 0.4221 0.036 Uiso 1 1 calc R . .
C16B C 1.4882(5) -0.1721(4) 0.0094(3) 0.0287(11) Uani 1 1 d . . .
H16C H 1.4537 -0.2235 0.0355 0.034 Uiso 1 1 calc R . .
H16D H 1.5692 -0.2054 0.0083 0.034 Uiso 1 1 calc R . .
C16C C 0.1698(5) 1.0231(4) 0.4517(3) 0.0334(12) Uani 1 1 d . . .
H16Y H 0.2251 1.0586 0.433 0.04 Uiso 1 1 calc R . .
H16T H 0.1741 1.0024 0.497 0.04 Uiso 1 1 calc R . .
C16D C 0.9542(5) 0.6270(4) 0.0181(3) 0.0324(12) Uani 1 1 d . . .
H16R H 0.8912 0.6005 0.024 0.039 Uiso 1 1 calc R . .
H16E H 1.0171 0.57 0.0375 0.039 Uiso 1 1 calc R . .
C17A C 0.5186(4) 0.2998(4) 0.4490(3) 0.0267(11) Uani 1 1 d . . .
C17B C 1.4527(5) -0.1421(4) -0.0567(2) 0.0253(10) Uani 1 1 d . . .
C17C C 0.0541(5) 1.0992(4) 0.4371(3) 0.0297(11) Uani 1 1 d . . .
C17D C 0.9858(5) 0.6600(4) -0.0518(2) 0.0265(11) Uani 1 1 d . . .
C18A C 0.4514(5) 0.2553(4) 0.4223(3) 0.0271(11) Uani 1 1 d . . .
C18B C 1.3310(5) -0.0771(4) -0.0566(2) 0.0264(11) Uani 1 1 d . . .
C18C C 0.0452(5) 1.1212(4) 0.3678(3) 0.0305(11) Uani 1 1 d . . .
C18D C 0.8974(5) 0.7597(4) -0.0801(3) 0.0277(11) Uani 1 1 d . . .
C19A C 0.5173(5) 0.1652(4) 0.3939(3) 0.0300(11) Uani 1 1 d . . .
H19A H 0.5457 0.1032 0.4273 0.036 Uiso 1 1 calc R . .
H19B H 0.4679 0.1512 0.3713 0.036 Uiso 1 1 calc R . .
C19B C 1.2965(5) 0.0075(4) -0.0232(3) 0.0291(11) Uani 1 1 d . . .
H19C H 1.2151 0.0371 -0.0206 0.035 Uiso 1 1 calc R . .
H19D H 1.3274 0.0626 -0.0473 0.035 Uiso 1 1 calc R . .
C19C C 0.0836(5) 1.0289(4) 0.3403(3) 0.0384(13) Uani 1 1 d . . .
H19P H 0.0296 0.9908 0.3541 0.046 Uiso 1 1 calc R . .
H19O H 0.0862 1.0528 0.2947 0.046 Uiso 1 1 calc R . .
C19D C 0.8636(5) 0.8430(4) -0.0457(3) 0.0338(12) Uani 1 1 d . . .
H19U H 0.9259 0.8694 -0.0489 0.041 Uiso 1 1 calc R . .
H19Y H 0.8009 0.9006 -0.0649 0.041 Uiso 1 1 calc R . .
C20A C 0.5619(5) 0.2237(4) 0.5100(3) 0.0354(12) Uani 1 1 d . . .
H20A H 0.6045 0.2516 0.5279 0.053 Uiso 1 1 calc R . .
H20B H 0.6092 0.1581 0.5016 0.053 Uiso 1 1 calc R . .
H20C H 0.4994 0.213 0.5391 0.053 Uiso 1 1 calc R . .
C20B C 1.5214(5) -0.0774(4) -0.1004(3) 0.0339(12) Uani 1 1 d . . .
H20D H 1.5996 -0.1183 -0.1007 0.051 Uiso 1 1 calc R . .
H20E H 1.5106 -0.0164 -0.086 0.051 Uiso 1 1 calc R . .
H20F H 1.4975 -0.0563 -0.1423 0.051 Uiso 1 1 calc R . .
C20C C -0.0336(5) 1.0481(4) 0.4728(3) 0.0339(12) Uani 1 1 d . . .
H20Q H -0.0289 1.0338 0.5173 0.051 Uiso 1 1 calc R . .
H20W H -0.0201 0.9838 0.4614 0.051 Uiso 1 1 calc R . .
H20Z H -0.1074 1.0944 0.462 0.051 Uiso 1 1 calc R . .
C20D C 1.0963(5) 0.6804(5) -0.0615(3) 0.0371(13) Uani 1 1 d . . .
H20X H 1.1538 0.617 -0.0441 0.056 Uiso 1 1 calc R . .
H20H H 1.0908 0.7332 -0.0407 0.056 Uiso 1 1 calc R . .
H20I H 1.1153 0.704 -0.1058 0.056 Uiso 1 1 calc R . .
C21A C 0.3426(5) 0.2893(4) 0.4251(3) 0.0325(12) Uani 1 1 d . . .
H21A H 0.3067 0.2582 0.407 0.039 Uiso 1 1 calc R . .
C21B C 1.2598(5) -0.0906(4) -0.0856(3) 0.0330(12) Uani 1 1 d . . .
H21B H 1.1855 -0.0474 -0.083 0.04 Uiso 1 1 calc R . .
C21C C 0.0066(5) 1.2156(4) 0.3318(3) 0.0350(12) Uani 1 1 d . . .
H21C H 0.0075 1.2225 0.2887 0.042 Uiso 1 1 calc R . .
C21D C 0.8530(5) 0.7738(4) -0.1312(3) 0.0377(13) Uani 1 1 d . . .
H21D H 0.7969 0.8371 -0.1445 0.045 Uiso 1 1 calc R . .
C22A C 0.2717(5) 0.3737(5) 0.4548(3) 0.0364(13) Uani 1 1 d . . .
H22A H 0.2105 0.3523 0.481 0.044 Uiso 1 1 calc R . .
H22B H 0.2391 0.4353 0.4221 0.044 Uiso 1 1 calc R . .
C22B C 1.2863(5) -0.1684(4) -0.1225(3) 0.0356(12) Uani 1 1 d . . .
H22C H 1.2532 -0.1345 -0.1626 0.043 Uiso 1 1 calc R . .
H22D H 1.2521 -0.2219 -0.1001 0.043 Uiso 1 1 calc R . .
C22C C -0.0379(5) 1.3116(4) 0.3544(3) 0.0323(12) Uani 1 1 d . . .
H22Q H -0.1068 1.3562 0.3347 0.039 Uiso 1 1 calc R . .
H22W H 0.0163 1.3495 0.3423 0.039 Uiso 1 1 calc R . .
C22D C 0.8836(5) 0.6983(4) -0.1703(3) 0.0365(13) Uani 1 1 d . . .
H22E H 0.891 0.7346 -0.2144 0.044 Uiso 1 1 calc R . .
H22R H 0.8239 0.6677 -0.1648 0.044 Uiso 1 1 calc R . .
C23A C 0.3340(5) 0.4017(4) 0.4941(3) 0.0293(11) Uani 1 1 d . . .
H23A H 0.3479 0.3467 0.5335 0.035 Uiso 1 1 calc R . .
C23B C 1.4096(5) -0.2192(4) -0.1347(3) 0.0268(11) Uani 1 1 d . . .
H23B H 1.4391 -0.1712 -0.1691 0.032 Uiso 1 1 calc R . .
C23C C -0.0616(4) 1.2866(4) 0.4249(2) 0.0248(10) Uani 1 1 d . . .
H23C H -0.1274 1.2621 0.436 0.03 Uiso 1 1 calc R . .
C23D C 0.9919(4) 0.6130(4) -0.1531(2) 0.0256(10) Uani 1 1 d . . .
H23D H 1.0544 0.6416 -0.1685 0.031 Uiso 1 1 calc R . .
C24A C 0.4458(4) 0.4060(4) 0.4594(3) 0.0262(11) Uani 1 1 d . . .
H24A H 0.4292 0.4525 0.4175 0.031 Uiso 1 1 calc R . .
C24B C 1.4692(5) -0.2417(4) -0.0766(2) 0.0250(10) Uani 1 1 d . . .
H24B H 1.4321 -0.2839 -0.0424 0.03 Uiso 1 1 calc R . .
C24C C 0.0383(5) 1.2003(4) 0.4547(3) 0.0276(11) Uani 1 1 d . . .
H24C H 0.1048 1.2215 0.4359 0.033 Uiso 1 1 calc R . .
C24D C 0.9895(4) 0.5739(4) -0.0822(3) 0.0252(10) Uani 1 1 d . . .
H24D H 0.9191 0.5575 -0.0678 0.03 Uiso 1 1 calc R . .
C25A C 0.5059(5) 0.4540(4) 0.4889(3) 0.0349(12) Uani 1 1 d . . .
H25A H 0.5375 0.4033 0.5266 0.042 Uiso 1 1 calc R . .
H25B H 0.568 0.4681 0.4597 0.042 Uiso 1 1 calc R . .
C25B C 1.5901(5) -0.3078(4) -0.0826(3) 0.0330(12) Uani 1 1 d . . .
H25C H 1.6209 -0.3292 -0.042 0.04 Uiso 1 1 calc R . .
H25D H 1.6323 -0.266 -0.1123 0.04 Uiso 1 1 calc R . .
C25C C 0.0346(5) 1.1869(4) 0.5248(3) 0.0319(12) Uani 1 1 d . . .
H25Q H 0.1088 1.1446 0.5386 0.038 Uiso 1 1 calc R . .
H25W H -0.017 1.1481 0.5458 0.038 Uiso 1 1 calc R . .
C25D C 1.0845(5) 0.4739(4) -0.0614(3) 0.0378(13) Uani 1 1 d . . .
H25E H 1.154 0.4907 -0.0673 0.045 Uiso 1 1 calc R . .
H25R H 1.0705 0.4451 -0.0166 0.045 Uiso 1 1 calc R . .
C26A C 0.4335(5) 0.5533(4) 0.5063(3) 0.0352(13) Uani 1 1 d . . .
H26A H 0.4767 0.5752 0.5285 0.042 Uiso 1 1 calc R . .
H26B H 0.4113 0.6079 0.4682 0.042 Uiso 1 1 calc R . .
C26B C 1.6051(5) -0.4038(4) -0.1045(3) 0.0315(11) Uani 1 1 d . . .
H26C H 1.6849 -0.4412 -0.1098 0.038 Uiso 1 1 calc R . .
H26D H 1.5706 -0.4498 -0.0724 0.038 Uiso 1 1 calc R . .
C26C C -0.0008(5) 1.2867(4) 0.5462(3) 0.0307(11) Uani 1 1 d . . .
H26Q H -0.0104 1.2705 0.5919 0.037 Uiso 1 1 calc R . .
H26W H 0.0578 1.3196 0.5324 0.037 Uiso 1 1 calc R . .
C26D C 1.1006(5) 0.3912(4) -0.0955(3) 0.0369(13) Uani 1 1 d . . .
H26E H 1.1668 0.3324 -0.082 0.044 Uiso 1 1 calc R . .
H26R H 1.036 0.3661 -0.0849 0.044 Uiso 1 1 calc R . .
C27A C 0.3314(5) 0.5398(4) 0.5469(3) 0.0295(11) Uani 1 1 d . . .
C27B C 1.5541(5) -0.3775(4) -0.1653(3) 0.0271(11) Uani 1 1 d . . .
C27C C -0.1088(4) 1.3611(4) 0.5198(3) 0.0271(11) Uani 1 1 d . . .
C27D C 1.1142(5) 0.4340(4) -0.1656(3) 0.0272(11) Uani 1 1 d . . .
C28A C 0.2696(5) 0.5037(4) 0.5101(3) 0.0305(11) Uani 1 1 d . . .
H28A H 0.2569 0.5564 0.4697 0.037 Uiso 1 1 calc R . .
C28B C 1.4315(5) -0.3176(4) -0.1537(3) 0.0296(11) Uani 1 1 d . . .
H28B H 1.4015 -0.3635 -0.118 0.036 Uiso 1 1 calc R . .
C28C C -0.0860(5) 1.3811(4) 0.4488(3) 0.0276(11) Uani 1 1 d . . .
H28C H -0.0182 1.4026 0.4378 0.033 Uiso 1 1 calc R . .
C28D C 1.0091(5) 0.5252(4) -0.1822(3) 0.0280(11) Uani 1 1 d . . .
H28D H 0.9458 0.4983 -0.1651 0.034 Uiso 1 1 calc R . .
C29A C 0.1560(5) 0.5148(5) 0.5456(3) 0.0386(13) Uani 1 1 d . . .
H29A H 0.1578 0.454 0.5805 0.046 Uiso 1 1 calc R . .
H29B H 0.0996 0.5245 0.5181 0.046 Uiso 1 1 calc R . .
C29B C 1.3779(5) -0.3116(4) -0.2103(3) 0.0324(12) Uani 1 1 d . . .
H29C H 1.3802 -0.2497 -0.2434 0.039 Uiso 1 1 calc R . .
H29D H 1.3002 -0.31 -0.1992 0.039 Uiso 1 1 calc R . .
C29C C -0.1819(5) 1.4751(4) 0.4228(3) 0.0351(12) Uani 1 1 d . . .
H29Q H -0.2428 1.4543 0.4155 0.042 Uiso 1 1 calc R . .
H29W H -0.1575 1.5168 0.3834 0.042 Uiso 1 1 calc R . .
C29D C 1.0104(5) 0.5504(4) -0.2524(3) 0.0414(14) Uani 1 1 d . . .
H29E H 1.0525 0.5985 -0.2726 0.05 Uiso 1 1 calc R . .
H29R H 0.9345 0.581 -0.2658 0.05 Uiso 1 1 calc R . .
C30A C 0.1325(5) 0.6123(4) 0.5692(3) 0.0392(13) Uani 1 1 d . . .
H30A H 0.0733 0.6697 0.5468 0.047 Uiso 1 1 calc R . .
H30B H 0.1085 0.5986 0.6139 0.047 Uiso 1 1 calc R . .
C30B C 1.4483(5) -0.4105(4) -0.2310(3) 0.0351(12) Uani 1 1 d . . .
H30C H 1.4027 -0.4549 -0.2275 0.042 Uiso 1 1 calc R . .
H30D H 1.4784 -0.393 -0.2745 0.042 Uiso 1 1 calc R . .
C30C C -0.2191(6) 1.5356(4) 0.4728(3) 0.0472(16) Uani 1 1 d . . .
H30Q H -0.2981 1.5455 0.4864 0.057 Uiso 1 1 calc R . .
H30W H -0.2087 1.6039 0.4563 0.057 Uiso 1 1 calc R . .
C30D C 1.0676(5) 0.4453(4) -0.2677(3) 0.0430(14) Uani 1 1 d . . .
H30R H 1.1302 0.4488 -0.2994 0.052 Uiso 1 1 calc R . .
H30T H 1.0148 0.4251 -0.284 0.052 Uiso 1 1 calc R . .
C31A C 0.2404(5) 0.6400(4) 0.5575(3) 0.0318(12) Uani 1 1 d . . .
H31A H 0.2363 0.6933 0.5174 0.038 Uiso 1 1 calc R . .
C31B C 1.5431(5) -0.4661(4) -0.1875(3) 0.0340(12) Uani 1 1 d . . .
H31B H 1.516 -0.5124 -0.1508 0.041 Uiso 1 1 calc R . .
C31C C -0.1466(5) 1.4717(4) 0.5281(3) 0.0401(14) Uani 1 1 d . B .
H31C H -0.0798 1.4943 0.5214 0.048 Uiso 1 1 calc R . .
C31D C 1.1097(5) 0.3663(4) -0.2069(3) 0.0309(11) Uani 1 1 d . . .
H31D H 1.0512 0.334 -0.1872 0.037 Uiso 1 1 calc R . .
C32A C 0.3610(5) 0.4631(4) 0.6095(3) 0.0402(13) Uani 1 1 d . . .
H32A H 0.2934 0.4556 0.6344 0.06 Uiso 1 1 calc R . .
H32B H 0.4006 0.4882 0.6313 0.06 Uiso 1 1 calc R . .
H32C H 0.4081 0.3964 0.6027 0.06 Uiso 1 1 calc R . .
C32B C 1.6136(5) -0.3131(4) -0.2184(3) 0.0320(12) Uani 1 1 d . . .
H32D H 1.5803 -0.2976 -0.2572 0.048 Uiso 1 1 calc R . .
H32E H 1.692 -0.3523 -0.223 0.048 Uiso 1 1 calc R . .
H32F H 1.6059 -0.249 -0.2084 0.048 Uiso 1 1 calc R . .
C32C C -0.2022(5) 1.3145(4) 0.5438(3) 0.0312(11) Uani 1 1 d . . .
H32Q H -0.1783 1.2448 0.5382 0.047 Uiso 1 1 calc R . .
H32W H -0.2671 1.3566 0.5208 0.047 Uiso 1 1 calc R . .
H32Z H -0.2211 1.3123 0.5879 0.047 Uiso 1 1 calc R . .
C32D C 1.2187(5) 0.4659(4) -0.1842(3) 0.0373(13) Uani 1 1 d . . .
H32R H 1.2257 0.493 -0.2292 0.056 Uiso 1 1 calc R . .
H32T H 1.2834 0.4062 -0.1716 0.056 Uiso 1 1 calc R . .
H32Y H 1.2139 0.5189 -0.1638 0.056 Uiso 1 1 calc R . .
C33A C 0.2530(5) 0.6878(4) 0.6078(3) 0.0361(13) Uani 1 1 d . . .
H33A H 0.2493 0.6381 0.6488 0.043 Uiso 1 1 calc R . .
C33B C 1.6456(5) -0.5334(4) -0.2184(3) 0.0359(12) Uani 1 1 d . . .
H33B H 1.6764 -0.4857 -0.2524 0.043 Uiso 1 1 calc R . .
C33C C -0.2077(6) 1.4899(5) 0.5903(3) 0.0591(19) Uani 1 1 d . . .
H33C H -0.2639 1.4536 0.5985 0.071 Uiso 1 1 calc R A 1
C33D C 1.2143(5) 0.2806(4) -0.2204(3) 0.0331(12) Uani 1 1 d . . .
H33D H 1.2729 0.3131 -0.2397 0.04 Uiso 1 1 calc R . .
C34A C 0.3629(6) 0.7086(5) 0.5992(3) 0.0507(16) Uani 1 1 d . . .
H34A H 0.4236 0.645 0.5981 0.076 Uiso 1 1 calc R . .
H34B H 0.369 0.734 0.6337 0.076 Uiso 1 1 calc R . .
H34C H 0.3667 0.7602 0.5603 0.076 Uiso 1 1 calc R . .
C34B C 1.7361(6) -0.5946(4) -0.1741(3) 0.0468(15) Uani 1 1 d . . .
H34D H 1.7997 -0.636 -0.1956 0.07 Uiso 1 1 calc R . .
H34E H 1.708 -0.6397 -0.1386 0.07 Uiso 1 1 calc R . .
H34F H 1.7588 -0.5472 -0.1595 0.07 Uiso 1 1 calc R . .
C34C C -0.1324(6) 1.4326(5) 0.6430(3) 0.0480(15) Uani 1 1 d . B .
H34Q H -0.0978 1.3608 0.6414 0.072 Uiso 1 1 calc R . .
H34W H -0.176 1.4357 0.6827 0.072 Uiso 1 1 calc R . .
H34O H -0.0751 1.4644 0.6389 0.072 Uiso 1 1 calc R . .
C34D C 1.2575(6) 0.1997(4) -0.1619(3) 0.0472(15) Uani 1 1 d . . .
H34R H 1.325 0.1479 -0.1728 0.071 Uiso 1 1 calc R . .
H34T H 1.2015 0.1668 -0.1414 0.071 Uiso 1 1 calc R . .
H34Y H 1.2736 0.2324 -0.1338 0.071 Uiso 1 1 calc R . .
C35A C 0.1586(5) 0.7873(4) 0.6091(3) 0.0400(13) Uani 1 1 d . . .
H35A H 0.0892 0.778 0.6034 0.048 Uiso 1 1 calc R . .
H35B H 0.1724 0.8424 0.5738 0.048 Uiso 1 1 calc R . .
C35B C 1.6178(5) -0.6043(4) -0.2486(3) 0.0414(14) Uani 1 1 d . . .
H35C H 1.5698 -0.5608 -0.2824 0.05 Uiso 1 1 calc R . .
H35D H 1.6872 -0.6448 -0.2676 0.05 Uiso 1 1 calc R . .
C35C C -0.2733(6) 1.5966(6) 0.5960(4) 0.0335(16) Uani 0.67 1 d PD B 1
H35E H -0.3215 1.5926 0.635 0.04 Uiso 0.67 1 calc PR B 1
H35F H -0.3212 1.6316 0.5613 0.04 Uiso 0.67 1 calc PR B 1
C36C C -0.1989(6) 1.6598(5) 0.5954(4) 0.0386(17) Uani 0.67 1 d PD B 1
H36P H -0.1372 1.6483 0.5631 0.046 Uiso 0.67 1 calc PR B 1
H36O H -0.1674 1.6375 0.6359 0.046 Uiso 0.67 1 calc PR B 1
C37C C -0.2662(9) 1.7746(5) 0.5825(4) 0.044(2) Uani 0.67 1 d PD B 1
H37A H -0.2872 1.7978 0.5394 0.053 Uiso 0.67 1 calc PR B 1
H37B H -0.3352 1.7827 0.61 0.053 Uiso 0.67 1 calc PR B 1
C35E C -0.2028(13) 1.6220(12) 0.5706(7) 0.0335(16) Uani 0.33 1 d PD B 2
H35Z H -0.1266 1.6229 0.5698 0.04 Uiso 0.33 1 calc PR B 2
H35V H -0.2322 1.6615 0.53 0.04 Uiso 0.33 1 calc PR B 2
C36E C -0.2775(14) 1.6644(9) 0.6237(7) 0.0386(17) Uani 0.33 1 d PD B 2
H36Z H -0.3434 1.6414 0.6326 0.046 Uiso 0.33 1 calc PR B 2
H36V H -0.2371 1.637 0.6615 0.046 Uiso 0.33 1 calc PR B 2
C37E C -0.314(2) 1.7824(10) 0.6068(9) 0.044(2) Uani 0.33 1 d PD B 2
H37X H -0.3641 1.8059 0.6415 0.053 Uiso 0.33 1 calc PR B 2
H37W H -0.3575 1.8079 0.5703 0.053 Uiso 0.33 1 calc PR B 2
C35D C 1.1961(5) 0.2300(5) -0.2674(3) 0.0419(14) Uani 1 1 d . . .
H35X H 1.1425 0.1929 -0.248 0.05 Uiso 1 1 calc R . .
H35J H 1.1628 0.2847 -0.3033 0.05 Uiso 1 1 calc R . .
C36A C 0.1434(7) 0.8215(4) 0.6688(3) 0.0509(17) Uani 1 1 d . . .
H36L H 0.1116 0.7755 0.7026 0.061 Uiso 1 1 calc R . .
H36K H 0.2166 0.8147 0.6801 0.061 Uiso 1 1 calc R . .
C36B C 1.5615(6) -0.6774(5) -0.2059(3) 0.0465(15) Uani 1 1 d . . .
H36X H 1.4879 -0.6376 -0.1905 0.056 Uiso 1 1 calc R . .
H36M H 1.6052 -0.7166 -0.1698 0.056 Uiso 1 1 calc R . .
C36D C 1.3000(6) 0.1557(5) -0.2908(3) 0.0447(14) Uani 1 1 d . . .
H36G H 1.3228 0.0923 -0.2573 0.054 Uiso 1 1 calc R . .
H36H H 1.36 0.1867 -0.3006 0.054 Uiso 1 1 calc R . .
C37A C 0.0688(5) 0.9316(4) 0.6634(3) 0.0388(13) Uani 1 1 d . . .
H37Y H 0.1018 0.9773 0.6301 0.047 Uiso 1 1 calc R . .
H37I H -0.0033 0.9384 0.6509 0.047 Uiso 1 1 calc R . .
C37B C 1.5481(6) -0.7521(5) -0.2376(4) 0.0533(16) Uani 1 1 d . . .
H37Z H 1.5139 -0.712 -0.2768 0.064 Uiso 1 1 calc R . .
H37U H 1.4956 -0.7858 -0.211 0.064 Uiso 1 1 calc R . .
C37D C 1.2860(5) 0.1272(4) -0.3478(3) 0.0371(13) Uani 1 1 d . . .
H37G H 1.2233 0.0995 -0.3385 0.045 Uiso 1 1 calc R . .
H37H H 1.2663 0.1904 -0.3817 0.045 Uiso 1 1 calc R . .
C38A C 0.0489(11) 0.9688(5) 0.7219(4) 0.112(4) Uani 1 1 d . . .
H38A H 0.1225 0.9755 0.7232 0.134 Uiso 1 1 calc R . .
C38B C 1.6526(6) -0.8355(5) -0.2522(3) 0.0498(16) Uani 1 1 d . . .
H38B H 1.7073 -0.8015 -0.2769 0.06 Uiso 1 1 calc R . .
C38C C -0.2125(6) 1.8401(5) 0.5906(3) 0.0524(17) Uani 1 1 d . . .
H38C H -0.1401 1.8235 0.5655 0.063 Uiso 1 1 calc R B 1
C38D C 1.3866(5) 0.0492(4) -0.3706(3) 0.0397(13) Uani 1 1 d . . .
H38D H 1.4501 0.0763 -0.3774 0.048 Uiso 1 1 calc R . .
C39A C 0.0369(11) 0.9131(7) 0.7766(4) 0.137(6) Uani 1 1 d . . .
H39A H 0.0273 0.9528 0.8069 0.205 Uiso 1 1 calc R . .
H39B H 0.1024 0.8524 0.7845 0.205 Uiso 1 1 calc R . .
H39C H -0.0283 0.8916 0.7803 0.205 Uiso 1 1 calc R . .
C39B C 1.7027(6) -0.9069(5) -0.1931(4) 0.070(2) Uani 1 1 d . . .
H39D H 1.7196 -0.8672 -0.1696 0.105 Uiso 1 1 calc R . .
H39E H 1.7708 -0.9588 -0.2035 0.105 Uiso 1 1 calc R . .
H39F H 1.6502 -0.9408 -0.168 0.105 Uiso 1 1 calc R . .
C39C C -0.1835(7) 1.8238(5) 0.6551(4) 0.069(2) Uani 1 1 d . B .
H39Q H -0.1376 1.8658 0.6541 0.103 Uiso 1 1 calc R . .
H39W H -0.1428 1.7513 0.6713 0.103 Uiso 1 1 calc R . .
H39N H -0.2513 1.8437 0.6817 0.103 Uiso 1 1 calc R . .
C39D C 1.4171(7) -0.0537(5) -0.3236(3) 0.064(2) Uani 1 1 d . . .
H39R H 1.4274 -0.044 -0.2842 0.096 Uiso 1 1 calc R . .
H39T H 1.4858 -0.0995 -0.3387 0.096 Uiso 1 1 calc R . .
H39Y H 1.3579 -0.0839 -0.3175 0.096 Uiso 1 1 calc R . .
C40A C -0.0235(8) 1.0841(5) 0.7076(3) 0.076(3) Uani 1 1 d . . .
H40A H -0.003 1.1188 0.6654 0.114 Uiso 1 1 calc R . .
H40B H -0.0113 1.1167 0.737 0.114 Uiso 1 1 calc R . .
H40C H -0.1015 1.0891 0.7114 0.114 Uiso 1 1 calc R . .
C40B C 1.6306(8) -0.8955(8) -0.2901(5) 0.107(4) Uani 1 1 d . . .
H40D H 1.5992 -0.8488 -0.3283 0.161 Uiso 1 1 calc R . .
H40E H 1.5785 -0.9309 -0.2664 0.161 Uiso 1 1 calc R . .
H40F H 1.6999 -0.9461 -0.3004 0.161 Uiso 1 1 calc R . .
C40C C -0.2705(6) 1.9530(5) 0.5630(3) 0.0590(18) Uani 1 1 d . B .
H40Q H -0.2238 1.9933 0.564 0.088 Uiso 1 1 calc R . .
H40W H -0.3409 1.9756 0.587 0.088 Uiso 1 1 calc R . .
H40U H -0.2841 1.9629 0.52 0.088 Uiso 1 1 calc R . .
C40D C 1.3697(6) 0.0373(5) -0.4329(3) 0.0518(16) Uani 1 1 d . . .
H40G H 1.3502 0.1046 -0.4625 0.078 Uiso 1 1 calc R . .
H40H H 1.3101 0.0077 -0.4274 0.078 Uiso 1 1 calc R . .
H40I H 1.438 -0.0081 -0.4486 0.078 Uiso 1 1 calc R . .
O41 O 1.3588(4) 0.2724(3) 0.0723(2) 0.0434(9) Uani 1 1 d . . .
H41 H 1.3478 0.3197 0.0896 0.065 Uiso 1 1 calc R . .
C42 C 1.3460(7) 0.3138(6) 0.0098(4) 0.066(2) Uani 1 1 d . . .
H42A H 1.3042 0.2781 -0.0031 0.08 Uiso 1 1 calc R . .
H42B H 1.2997 0.3865 0.004 0.08 Uiso 1 1 calc R . .
C43 C 1.4398(8) 0.3102(8) -0.0300(4) 0.106(3) Uani 1 1 d . . .
H43A H 1.4791 0.3503 -0.0193 0.127 Uiso 1 1 calc R . .
H43B H 1.4169 0.345 -0.0724 0.127 Uiso 1 1 calc R . .
C44 C 1.5221(8) 0.2031(7) -0.0308(4) 0.090(3) Uani 1 1 d . . .
H44A H 1.5873 0.2102 -0.0586 0.135 Uiso 1 1 calc R . .
H44B H 1.487 0.1644 -0.0453 0.135 Uiso 1 1 calc R . .
H44C H 1.5445 0.1665 0.0111 0.135 Uiso 1 1 calc R . .
O45 O 0.8205(5) 0.1172(4) 0.0638(2) 0.0635(13) Uani 1 1 d . . .
H45 H 0.7709 0.1737 0.0536 0.095 Uiso 1 1 calc R . .
C46 C 0.9032(6) 0.1039(5) 0.0125(3) 0.0537(17) Uani 1 1 d . . .
H46A H 0.9502 0.0312 0.0204 0.064 Uiso 1 1 calc R . .
H46B H 0.9508 0.1461 0.0097 0.064 Uiso 1 1 calc R . .
C47 C 0.8538(6) 0.1334(5) -0.0472(3) 0.0492(15) Uani 1 1 d . . .
H47A H 0.8062 0.206 -0.0549 0.059 Uiso 1 1 calc R . .
H47B H 0.8068 0.0907 -0.0446 0.059 Uiso 1 1 calc R . .
C48 C 0.9405(7) 0.1203(6) -0.1005(4) 0.067(2) Uani 1 1 d . . .
H48A H 0.9047 0.1389 -0.1388 0.1 Uiso 1 1 calc R . .
H48B H 0.9881 0.0487 -0.0929 0.1 Uiso 1 1 calc R . .
H48C H 0.9851 0.1649 -0.1044 0.1 Uiso 1 1 calc R . .
O49 O 0.1581(5) 0.6430(4) 0.3364(2) 0.0629(14) Uani 1 1 d . . .
H49 H 0.1777 0.5877 0.3256 0.094 Uiso 1 1 calc R . .
C50 C 0.0534(7) 0.6582(5) 0.3682(3) 0.0571(18) Uani 1 1 d . . .
H50A H 0.0519 0.5963 0.4016 0.069 Uiso 1 1 calc R . .
H50B H -0.0028 0.6722 0.3396 0.069 Uiso 1 1 calc R . .
C51 C 0.0290(7) 0.7502(5) 0.3957(3) 0.0599(18) Uani 1 1 d . . .
H51A H 0.0855 0.7346 0.4245 0.072 Uiso 1 1 calc R . .
H51B H 0.0345 0.8105 0.362 0.072 Uiso 1 1 calc R . .
C52 C -0.0833(8) 0.7763(7) 0.4297(4) 0.082(3) Uani 1 1 d . . .
H52A H -0.0943 0.8348 0.4467 0.123 Uiso 1 1 calc R . .
H52B H -0.089 0.7171 0.4634 0.123 Uiso 1 1 calc R . .
H52C H -0.1397 0.7942 0.4011 0.123 Uiso 1 1 calc R . .
O60 O 0.7041(6) -0.1505(4) 0.3261(3) 0.0769(17) Uani 1 1 d . . .
H60 H 0.7199 -0.2132 0.344 0.115 Uiso 1 1 calc R C 1
C61A C 0.579(5) -0.098(3) 0.3374(15) 0.088(7) Uani 0.5 1 d PD D 1
H61A H 0.5645 -0.0238 0.3173 0.106 Uiso 0.5 1 calc PR D 1
H61B H 0.5412 -0.1241 0.315 0.106 Uiso 0.5 1 calc PR D 1
C62A C 0.5234(16) -0.1059(10) 0.4026(9) 0.096(4) Uani 0.5 1 d PD D 1
H62A H 0.4425 -0.0808 0.3999 0.115 Uiso 0.5 1 calc PR D 1
H62B H 0.5417 -0.06 0.4213 0.115 Uiso 0.5 1 calc PR D 1
C63A C 0.555(3) -0.2145(15) 0.4459(15) 0.189(12) Uani 0.5 1 d PD D 1
H63A H 0.5203 -0.2116 0.4876 0.284 Uiso 0.5 1 calc PR D 1
H63B H 0.6354 -0.242 0.4473 0.284 Uiso 0.5 1 calc PR D 1
H63C H 0.5296 -0.2591 0.4305 0.284 Uiso 0.5 1 calc PR D 1
C61B C 0.582(5) -0.127(3) 0.3378(16) 0.088(7) Uani 0.5 1 d PD D 2
H61C H 0.5531 -0.1286 0.3007 0.106 Uiso 0.5 1 calc PR D 2
H61D H 0.5501 -0.0553 0.3422 0.106 Uiso 0.5 1 calc PR D 2
C62B C 0.5385(14) -0.1953(12) 0.3937(9) 0.096(4) Uani 0.5 1 d PD D 2
H62C H 0.5781 -0.2694 0.3986 0.115 Uiso 0.5 1 calc PR D 2
H62D H 0.4576 -0.1808 0.3969 0.115 Uiso 0.5 1 calc PR D 2
C63B C 0.577(3) -0.146(2) 0.4342(16) 0.189(12) Uani 0.5 1 d PD D 2
H63D H 0.5635 -0.179 0.4779 0.284 Uiso 0.5 1 calc PR D 2
H63E H 0.5358 -0.0728 0.4261 0.284 Uiso 0.5 1 calc PR D 2
H63F H 0.6559 -0.1557 0.4244 0.284 Uiso 0.5 1 calc PR D 2
H7A H 1.037(13) -0.055(11) 0.142(7) 0.227 Uiso 1 1 d . . .
H7B H 0.854(11) 0.246(8) 0.177(7) 0.227 Uiso 1 1 d D . .
H7C H 0.594(9) 0.729(10) 0.160(7) 0.227 Uiso 1 1 d D . .
H7D H 0.380(9) 1.035(10) 0.210(7) 0.227 Uiso 1 1 d D . .

loop_
_atom_site_aniso_label
_atom_site_aniso_U_11
_atom_site_aniso_U_22
_atom_site_aniso_U_33
_atom_site_aniso_U_23
_atom_site_aniso_U_13
_atom_site_aniso_U_12
O1A 0.072(3) 0.027(2) 0.052(3) -0.0094(18) 0.003(2) 0.0004(19)
O1B 0.054(3) 0.037(2) 0.075(3) -0.020(2) -0.005(2) -0.020(2)
O1C 0.066(3) 0.049(3) 0.101(4) -0.043(3) 0.010(3) -0.027(2)
O1D 0.054(3) 0.042(2) 0.051(3) -0.0226(19) 0.007(2) -0.009(2)
O2A 0.045(3) 0.045(2) 0.043(2) -0.0196(18) 0.006(2) -0.0042(19)
O2B 0.039(3) 0.040(2) 0.053(3) -0.0208(19) -0.001(2) -0.0037(18)
O2C 0.058(3) 0.058(3) 0.070(3) -0.041(2) 0.013(3) -0.016(2)
O2D 0.078(3) 0.044(2) 0.059(3) -0.025(2) 0.013(2) -0.032(2)
O12A 0.040(2) 0.030(2) 0.051(2) -0.0154(18) 0.0120(19) -0.0129(17)
O12B 0.032(2) 0.039(2) 0.044(2) -0.0200(17) 0.0054(17) -0.0147(17)
O12C 0.061(3) 0.051(2) 0.040(2) -0.0180(19) 0.017(2) -0.030(2)
O12D 0.032(2) 0.042(2) 0.043(2) -0.0192(17) 0.0059(17) -0.0168(17)
O13A 0.032(2) 0.0283(18) 0.037(2) -0.0165(15) 0.0075(16) -0.0083(15)
O13B 0.029(2) 0.0301(18) 0.035(2) -0.0147(15) 0.0034(16) -0.0098(15)
O13C 0.056(3) 0.0314(19) 0.034(2) -0.0145(16) 0.0173(19) -0.0125(18)
O13D 0.043(2) 0.037(2) 0.034(2) -0.0170(16) 0.0093(18) -0.0188(17)
N1A 0.038(3) 0.032(3) 0.041(3) -0.012(2) -0.005(2) 0.001(2)
N1B 0.039(3) 0.026(2) 0.043(3) -0.0053(19) -0.009(2) -0.004(2)
N1C 0.045(3) 0.040(3) 0.058(3) -0.024(2) -0.007(3) -0.009(2)
N1D 0.056(4) 0.037(3) 0.033(3) -0.012(2) 0.005(2) -0.016(2)
N7A 0.036(3) 0.031(2) 0.028(2) -0.0115(18) 0.009(2) -0.013(2)
N7B 0.035(3) 0.033(2) 0.034(3) -0.0115(19) 0.003(2) -0.006(2)
N7C 0.032(3) 0.029(2) 0.026(2) -0.0102(17) 0.0058(19) -0.0078(18)
N7D 0.030(3) 0.036(2) 0.038(3) -0.019(2) -0.001(2) -0.0054(19)
N10A 0.039(3) 0.035(2) 0.034(2) -0.0162(19) 0.007(2) -0.015(2)
N10B 0.026(2) 0.028(2) 0.038(2) -0.0148(18) 0.0030(19) -0.0078(18)
N10C 0.037(3) 0.031(2) 0.036(3) -0.0101(19) 0.007(2) -0.011(2)
N10D 0.032(3) 0.043(3) 0.041(3) -0.023(2) 0.002(2) -0.014(2)
C1A 0.028(3) 0.032(3) 0.038(3) -0.014(2) -0.005(2) -0.006(2)
C1B 0.033(3) 0.021(2) 0.030(3) -0.002(2) -0.007(2) -0.002(2)
C1C 0.035(3) 0.029(3) 0.035(3) -0.011(2) -0.008(2) -0.002(2)
C1D 0.042(3) 0.029(3) 0.029(3) -0.010(2) -0.001(2) -0.009(2)
C2A 0.021(3) 0.031(3) 0.036(3) -0.003(2) -0.007(2) -0.006(2)
C2B 0.032(3) 0.025(3) 0.043(3) -0.003(2) -0.004(3) -0.012(2)
C2C 0.036(3) 0.027(3) 0.040(3) -0.007(2) -0.004(3) -0.011(2)
C2D 0.037(3) 0.032(3) 0.032(3) -0.005(2) -0.004(2) -0.019(2)
C3A 0.030(3) 0.033(3) 0.027(3) -0.008(2) -0.001(2) -0.007(2)
C3B 0.022(3) 0.027(3) 0.039(3) -0.001(2) 0.001(2) -0.003(2)
C3C 0.021(3) 0.029(3) 0.039(3) -0.008(2) -0.002(2) -0.006(2)
C3D 0.030(3) 0.037(3) 0.032(3) -0.010(2) 0.000(2) -0.012(2)
C4A 0.026(3) 0.032(3) 0.029(3) -0.011(2) -0.002(2) -0.009(2)
C4B 0.028(3) 0.028(3) 0.024(3) -0.001(2) -0.007(2) -0.004(2)
C4C 0.023(3) 0.025(2) 0.028(3) -0.004(2) -0.007(2) -0.003(2)
C4D 0.037(3) 0.029(3) 0.024(3) -0.009(2) -0.004(2) -0.007(2)
C5A 0.027(3) 0.028(3) 0.029(3) -0.004(2) -0.006(2) -0.010(2)
C5B 0.033(3) 0.024(2) 0.034(3) -0.004(2) -0.007(2) -0.006(2)
C5C 0.032(3) 0.025(2) 0.025(3) -0.005(2) -0.002(2) -0.007(2)
C5D 0.033(3) 0.037(3) 0.032(3) -0.010(2) -0.002(2) -0.014(2)
C6A 0.022(3) 0.031(3) 0.031(3) -0.008(2) -0.002(2) -0.008(2)
C6B 0.026(3) 0.027(2) 0.028(3) -0.003(2) -0.003(2) -0.003(2)
C6C 0.025(3) 0.035(3) 0.027(3) -0.009(2) -0.001(2) -0.010(2)
C6D 0.032(3) 0.034(3) 0.030(3) -0.011(2) 0.004(2) -0.007(2)
C8A 0.039(3) 0.034(3) 0.034(3) -0.015(2) 0.000(3) -0.007(2)
C8B 0.031(3) 0.042(3) 0.030(3) -0.012(2) 0.000(2) -0.010(2)
C8C 0.033(3) 0.036(3) 0.027(3) -0.010(2) 0.002(2) -0.010(2)
C8D 0.032(3) 0.042(3) 0.040(3) -0.022(3) -0.004(3) -0.007(2)
C9A 0.036(3) 0.035(3) 0.036(3) -0.020(2) 0.003(2) -0.010(2)
C9B 0.034(3) 0.035(3) 0.035(3) -0.017(2) -0.002(2) -0.005(2)
C9C 0.030(3) 0.036(3) 0.029(3) -0.013(2) 0.002(2) -0.004(2)
C9D 0.036(3) 0.048(3) 0.036(3) -0.021(3) -0.003(3) -0.010(3)
C11A 0.027(3) 0.034(3) 0.041(3) -0.022(2) 0.002(2) -0.009(2)
C11B 0.026(3) 0.032(3) 0.031(3) -0.009(2) -0.002(2) -0.009(2)
C11C 0.039(3) 0.036(3) 0.031(3) -0.011(2) 0.006(3) -0.007(3)
C11D 0.024(3) 0.039(3) 0.040(3) -0.016(2) -0.007(2) -0.005(2)
C14A 0.029(3) 0.027(2) 0.032(3) -0.014(2) 0.002(2) -0.009(2)
C14B 0.033(3) 0.023(2) 0.031(3) -0.010(2) 0.000(2) -0.006(2)
C14C 0.038(3) 0.029(3) 0.040(3) -0.015(2) 0.007(3) -0.003(2)
C14D 0.036(3) 0.033(3) 0.027(3) -0.014(2) 0.001(2) -0.014(2)
C15A 0.021(3) 0.033(3) 0.044(3) -0.018(2) 0.003(2) -0.007(2)
C15B 0.032(3) 0.029(3) 0.032(3) -0.008(2) -0.010(2) -0.008(2)
C15C 0.040(3) 0.033(3) 0.033(3) -0.008(2) -0.004(3) 0.001(2)
C15D 0.031(3) 0.042(3) 0.023(3) -0.011(2) 0.004(2) -0.017(2)
C16A 0.023(3) 0.028(3) 0.041(3) -0.015(2) 0.002(2) -0.006(2)
C16B 0.025(3) 0.024(2) 0.033(3) -0.009(2) -0.002(2) -0.001(2)
C16C 0.035(3) 0.033(3) 0.027(3) -0.004(2) -0.005(2) -0.005(2)
C16D 0.035(3) 0.036(3) 0.026(3) -0.009(2) 0.000(2) -0.011(2)
C17A 0.016(2) 0.026(2) 0.034(3) -0.010(2) -0.001(2) -0.0019(19)
C17B 0.028(3) 0.022(2) 0.026(3) -0.0077(19) 0.001(2) -0.007(2)
C17C 0.030(3) 0.028(3) 0.026(3) -0.005(2) -0.003(2) -0.005(2)
C17D 0.026(3) 0.034(3) 0.022(3) -0.010(2) 0.001(2) -0.012(2)
C18A 0.031(3) 0.027(2) 0.027(3) -0.009(2) 0.001(2) -0.015(2)
C18B 0.032(3) 0.019(2) 0.023(3) -0.0025(18) -0.002(2) -0.005(2)
C18C 0.028(3) 0.033(3) 0.024(3) -0.007(2) 0.004(2) -0.005(2)
C18D 0.030(3) 0.025(2) 0.026(3) -0.005(2) 0.005(2) -0.011(2)
C19A 0.028(3) 0.028(3) 0.036(3) -0.013(2) 0.003(2) -0.010(2)
C19B 0.029(3) 0.027(2) 0.030(3) -0.006(2) -0.002(2) -0.008(2)
C19C 0.049(4) 0.040(3) 0.024(3) -0.008(2) 0.002(3) -0.013(3)
C19D 0.038(3) 0.031(3) 0.031(3) -0.007(2) 0.000(2) -0.010(2)
C20A 0.037(3) 0.028(3) 0.039(3) -0.012(2) 0.000(3) -0.005(2)
C20B 0.034(3) 0.029(3) 0.040(3) -0.010(2) 0.002(2) -0.013(2)
C20C 0.039(3) 0.032(3) 0.031(3) -0.007(2) 0.003(2) -0.015(2)
C20D 0.033(3) 0.050(3) 0.036(3) -0.019(3) 0.002(2) -0.019(3)
C21A 0.029(3) 0.041(3) 0.037(3) -0.018(2) 0.005(2) -0.020(2)
C21B 0.029(3) 0.030(3) 0.037(3) -0.012(2) -0.003(2) -0.001(2)
C21C 0.039(3) 0.036(3) 0.020(3) -0.006(2) 0.000(2) -0.001(2)
C21D 0.038(3) 0.034(3) 0.035(3) -0.011(2) -0.004(3) 0.000(2)
C22A 0.023(3) 0.050(3) 0.042(3) -0.024(3) 0.005(2) -0.013(2)
C22B 0.026(3) 0.041(3) 0.045(3) -0.018(2) -0.001(2) -0.012(2)
C22C 0.028(3) 0.033(3) 0.025(3) -0.005(2) 0.000(2) 0.001(2)
C22D 0.035(3) 0.039(3) 0.033(3) -0.014(2) -0.011(2) -0.001(2)
C23A 0.028(3) 0.030(3) 0.028(3) -0.009(2) 0.004(2) -0.009(2)
C23B 0.029(3) 0.025(2) 0.025(3) -0.0044(19) -0.001(2) -0.008(2)
C23C 0.022(3) 0.027(2) 0.022(3) -0.0048(19) -0.003(2) -0.005(2)
C23D 0.021(3) 0.032(3) 0.023(3) -0.005(2) -0.002(2) -0.007(2)
C24A 0.019(3) 0.027(2) 0.032(3) -0.011(2) -0.001(2) -0.004(2)
C24B 0.027(3) 0.023(2) 0.022(2) -0.0048(18) 0.002(2) -0.008(2)
C24C 0.024(3) 0.026(2) 0.028(3) -0.004(2) 0.002(2) -0.005(2)
C24D 0.020(3) 0.029(2) 0.028(3) -0.007(2) -0.001(2) -0.010(2)
C25A 0.024(3) 0.039(3) 0.046(3) -0.022(2) 0.001(2) -0.007(2)
C25B 0.031(3) 0.034(3) 0.032(3) -0.014(2) -0.007(2) -0.001(2)
C25C 0.029(3) 0.031(3) 0.027(3) -0.004(2) -0.006(2) 0.000(2)
C25D 0.047(4) 0.038(3) 0.025(3) -0.008(2) -0.011(2) -0.007(3)
C26A 0.034(3) 0.031(3) 0.047(3) -0.020(2) 0.003(3) -0.012(2)
C26B 0.031(3) 0.028(3) 0.032(3) -0.011(2) -0.001(2) -0.002(2)
C26C 0.030(3) 0.037(3) 0.025(3) -0.005(2) -0.005(2) -0.011(2)
C26D 0.048(4) 0.034(3) 0.024(3) -0.005(2) -0.005(2) -0.009(2)
C27A 0.024(3) 0.031(3) 0.031(3) -0.010(2) 0.000(2) -0.004(2)
C27B 0.028(3) 0.025(2) 0.028(3) -0.006(2) 0.002(2) -0.010(2)
C27C 0.022(3) 0.027(2) 0.033(3) -0.010(2) -0.007(2) -0.004(2)
C27D 0.028(3) 0.026(2) 0.025(3) -0.005(2) -0.004(2) -0.007(2)
C28A 0.026(3) 0.036(3) 0.029(3) -0.012(2) 0.000(2) -0.008(2)
C28B 0.034(3) 0.025(2) 0.028(3) -0.003(2) 0.000(2) -0.011(2)
C28C 0.021(3) 0.029(3) 0.029(3) -0.001(2) -0.004(2) -0.008(2)
C28D 0.023(3) 0.034(3) 0.027(3) -0.008(2) -0.007(2) -0.007(2)
C29A 0.026(3) 0.050(3) 0.044(3) -0.022(3) 0.009(3) -0.014(3)
C29B 0.032(3) 0.031(3) 0.038(3) -0.014(2) 0.004(2) -0.014(2)
C29C 0.038(3) 0.029(3) 0.037(3) -0.006(2) -0.014(2) -0.005(2)
C29D 0.042(4) 0.041(3) 0.031(3) -0.011(2) -0.011(3) 0.004(3)
C30A 0.035(3) 0.044(3) 0.035(3) -0.016(2) -0.001(3) -0.003(3)
C30B 0.041(3) 0.033(3) 0.035(3) -0.014(2) -0.002(3) -0.013(2)
C30C 0.054(4) 0.027(3) 0.059(4) -0.014(3) -0.031(3) 0.005(3)
C30D 0.043(4) 0.046(3) 0.036(3) -0.018(3) -0.017(3) 0.004(3)
C31A 0.035(3) 0.031(3) 0.026(3) -0.011(2) -0.001(2) -0.003(2)
C31B 0.043(3) 0.029(3) 0.031(3) -0.011(2) 0.007(2) -0.014(2)
C31C 0.039(3) 0.028(3) 0.055(4) -0.015(2) -0.023(3) 0.000(2)
C31D 0.029(3) 0.035(3) 0.030(3) -0.011(2) -0.005(2) -0.007(2)
C32A 0.040(3) 0.036(3) 0.038(3) -0.012(2) -0.005(3) -0.002(2)
C32B 0.033(3) 0.033(3) 0.031(3) -0.011(2) 0.007(2) -0.015(2)
C32C 0.026(3) 0.044(3) 0.024(3) -0.012(2) -0.001(2) -0.010(2)
C32D 0.024(3) 0.043(3) 0.050(4) -0.015(3) -0.005(3) -0.012(2)
C33A 0.046(4) 0.031(3) 0.027(3) -0.012(2) -0.005(2) -0.002(2)
C33B 0.038(3) 0.033(3) 0.038(3) -0.016(2) 0.007(3) -0.011(2)
C33C 0.062(4) 0.051(4) 0.066(4) -0.042(3) -0.028(4) 0.014(3)
C33D 0.036(3) 0.029(3) 0.031(3) -0.006(2) -0.004(2) -0.007(2)
C34A 0.055(4) 0.046(3) 0.059(4) -0.031(3) -0.012(3) -0.006(3)
C34B 0.045(4) 0.034(3) 0.062(4) -0.024(3) -0.002(3) -0.005(3)
C34C 0.050(4) 0.051(3) 0.043(4) -0.024(3) -0.016(3) -0.001(3)
C34D 0.053(4) 0.034(3) 0.040(3) -0.006(2) -0.008(3) 0.002(3)
C35A 0.047(4) 0.034(3) 0.033(3) -0.010(2) -0.006(3) -0.002(3)
C35B 0.041(4) 0.039(3) 0.045(3) -0.019(3) 0.005(3) -0.011(3)
C35C 0.028(4) 0.039(4) 0.035(4) -0.015(3) -0.003(3) -0.008(3)
C36C 0.043(5) 0.035(4) 0.042(5) -0.015(3) -0.003(4) -0.014(4)
C37C 0.071(9) 0.037(4) 0.024(6) -0.011(4) -0.010(4) -0.009(5)
C35E 0.028(4) 0.039(4) 0.035(4) -0.015(3) -0.003(3) -0.008(3)
C36E 0.043(5) 0.035(4) 0.042(5) -0.015(3) -0.003(4) -0.014(4)
C37E 0.071(9) 0.037(4) 0.024(6) -0.011(4) -0.010(4) -0.009(5)
C35D 0.040(3) 0.040(3) 0.047(4) -0.020(3) -0.008(3) -0.005(3)
C36A 0.082(5) 0.030(3) 0.031(3) -0.015(2) -0.001(3) -0.001(3)
C36B 0.044(4) 0.038(3) 0.060(4) -0.020(3) 0.009(3) -0.015(3)
C36D 0.043(4) 0.042(3) 0.045(4) -0.020(3) -0.005(3) -0.001(3)
C37A 0.042(3) 0.031(3) 0.033(3) -0.010(2) 0.005(3) -0.003(2)
C37B 0.052(4) 0.046(3) 0.070(4) -0.017(3) -0.012(3) -0.019(3)
C37D 0.039(3) 0.035(3) 0.036(3) -0.012(2) -0.003(3) -0.007(2)
C38A 0.217(12) 0.025(3) 0.048(5) -0.013(3) 0.040(6) -0.005(5)
C38B 0.044(4) 0.037(3) 0.074(5) -0.022(3) 0.001(3) -0.015(3)
C38C 0.057(4) 0.034(3) 0.048(4) -0.010(3) 0.004(3) 0.003(3)
C38D 0.045(4) 0.030(3) 0.041(3) -0.010(2) 0.001(3) -0.009(2)
C39A 0.222(13) 0.070(6) 0.052(5) -0.036(4) -0.047(7) 0.069(7)
C39B 0.043(4) 0.045(4) 0.096(6) -0.001(4) 0.006(4) -0.003(3)
C39C 0.087(6) 0.045(4) 0.079(5) -0.005(3) -0.035(4) -0.021(4)
C39D 0.081(5) 0.033(3) 0.060(4) -0.012(3) -0.001(4) 0.001(3)
C40A 0.125(7) 0.025(3) 0.053(4) -0.014(3) 0.038(4) -0.010(4)
C40B 0.088(7) 0.106(7) 0.162(10) -0.101(7) 0.005(7) -0.026(6)
C40C 0.065(5) 0.038(3) 0.061(4) -0.008(3) 0.003(4) -0.008(3)
C40D 0.057(4) 0.052(4) 0.053(4) -0.027(3) 0.000(3) -0.015(3)
O41 0.049(3) 0.037(2) 0.046(2) -0.0162(18) -0.007(2) -0.0098(19)
C42 0.075(6) 0.061(4) 0.055(4) -0.010(3) -0.021(4) -0.007(4)
C43 0.081(7) 0.140(9) 0.059(6) 0.017(5) -0.011(5) -0.022(6)
C44 0.103(7) 0.093(6) 0.046(5) -0.012(4) 0.011(5) -0.007(5)
O45 0.094(4) 0.041(2) 0.046(3) -0.0086(19) 0.007(3) -0.017(2)
C46 0.066(5) 0.046(3) 0.047(4) -0.008(3) -0.011(3) -0.015(3)
C47 0.048(4) 0.043(3) 0.051(4) -0.014(3) -0.008(3) -0.004(3)
C48 0.060(5) 0.076(5) 0.058(5) -0.024(4) -0.002(4) -0.010(4)
O49 0.091(4) 0.038(2) 0.062(3) -0.028(2) 0.032(3) -0.029(2)
C50 0.076(5) 0.041(3) 0.051(4) -0.003(3) 0.000(4) -0.024(3)
C51 0.079(5) 0.050(4) 0.050(4) -0.012(3) 0.009(4) -0.026(4)
C52 0.099(7) 0.081(5) 0.065(5) -0.021(4) 0.020(5) -0.036(5)
O60 0.130(5) 0.050(3) 0.059(3) -0.019(2) 0.016(3) -0.045(3)
C61A 0.097(8) 0.09(2) 0.083(7) -0.021(9) 0.028(6) -0.052(14)
C62A 0.076(9) 0.064(7) 0.155(14) -0.036(9) -0.033(9) -0.013(7)
C63A 0.25(3) 0.098(17) 0.21(2) -0.02(2) -0.14(2) 0.00(2)
C61B 0.097(8) 0.09(2) 0.083(7) -0.021(9) 0.028(6) -0.052(14)
C62B 0.076(9) 0.064(7) 0.155(14) -0.036(9) -0.033(9) -0.013(7)
C63B 0.25(3) 0.098(17) 0.21(2) -0.02(2) -0.14(2) 0.00(2)

loop_
_atom_type_symbol
_atom_type_description
_atom_type_scat_dispersion_real
_atom_type_scat_dispersion_imag
_atom_type_scat_source
O O 0.0106 0 'International Tables Vol C Tables 4.2.6.8 and 6.1.1.4'
N N 0.0061 0 'International Tables Vol C Tables 4.2.6.8 and 6.1.1.4'
C C 0.0033 0 'International Tables Vol C Tables 4.2.6.8 and 6.1.1.4'
H H 0 0 'International Tables Vol C Tables 4.2.6.8 and 6.1.1.4'

loop_
_geom_angle_atom_site_label_1
_geom_angle_atom_site_label_2
_geom_angle_atom_site_label_3
_geom_angle
_geom_angle_site_symmetry_1
_geom_angle_site_symmetry_3
_geom_angle_publ_flag
C11A O13A C14A 115.2(4) . . ?
C11B O13B C14B 116.6(4) . . ?
C11C O13C C14C 117.0(4) . . ?
C11D O13D C14D 116.7(4) . . ?
O2A N1A O1A 122.3(4) . . ?
O2A N1A C1A 119.5(4) . . ?
O1A N1A C1A 118.2(5) . . ?
O2B N1B O1B 121.3(4) . . ?
O2B N1B C1B 119.5(4) . . ?
O1B N1B C1B 119.1(5) . . ?
O2C N1C O1C 122.7(5) . . ?
O2C N1C C1C 119.3(5) . . ?
O1C N1C C1C 118.0(5) . . ?
O2D N1D O1D 121.2(5) . . ?
O2D N1D C1D 120.1(5) . . ?
O1D N1D C1D 118.7(5) . . ?
C4A N7A C8A 123.1(4) . . ?
C4A N7A H7A 118(10) . . ?
C8A N7A H7A 117(10) . . ?
C4B N7B C8B 124.2(4) . . ?
C4B N7B H7B 125(8) . . ?
C8B N7B H7B 111(8) . . ?
C4C N7C C8C 124.5(4) . . ?
C4C N7C H7C 112(8) . . ?
C8C N7C H7C 120(8) . . ?
C4D N7D C8D 124.0(4) . . ?
C4D N7D H7D 111(8) . . ?
C8D N7D H7D 124(8) . . ?
C11A N10A C9A 118.1(4) . . ?
C11A N10A H10A 121 . . ?
C9A N10A H10A 121 . . ?
C11B N10B C9B 120.9(4) . . ?
C11B N10B H10B 119.6 . . ?
C9B N10B H10B 119.6 . . ?
C11C N10C C9C 119.7(4) . . ?
C11C N10C H10C 120.1 . . ?
C9C N10C H10C 120.1 . . ?
C11D N10D C9D 121.1(5) . . ?
C11D N10D H10D 119.4 . . ?
C9D N10D H10D 119.4 . . ?
C6A C1A C2A 120.8(5) . . ?
C6A C1A N1A 120.0(5) . . ?
C2A C1A N1A 119.2(4) . . ?
C2B C1B C6B 120.8(5) . . ?
C2B C1B N1B 119.4(5) . . ?
C6B C1B N1B 119.8(5) . . ?
C2C C1C C6C 120.9(5) . . ?
C2C C1C N1C 120.1(5) . . ?
C6C C1C N1C 118.9(5) . . ?
C6D C1D C2D 120.9(4) . . ?
C6D C1D N1D 119.7(5) . . ?
C2D C1D N1D 119.3(5) . . ?
C3A C2A C1A 119.9(4) . . ?
C3A C2A H2A 120 . . ?
C1A C2A H2A 120 . . ?
C1B C2B C3B 120.2(5) . . ?
C1B C2B H2B 119.9 . . ?
C3B C2B H2B 119.9 . . ?
C1C C2C C3C 120.4(5) . . ?
C1C C2C H2C 119.8 . . ?
C3C C2C H2C 119.8 . . ?
C3D C2D C1D 120.0(5) . . ?
C3D C2D H2D 120 . . ?
C1D C2D H2D 120 . . ?
C2A C3A C4A 120.3(5) . . ?
C2A C3A H3A 119.9 . . ?
C4A C3A H3A 119.9 . . ?
C2B C3B C4B 120.1(5) . . ?
C2B C3B H3B 119.9 . . ?
C4B C3B H3B 119.9 . . ?
C2C C3C C4C 119.3(5) . . ?
C2C C3C H3C 120.4 . . ?
C4C C3C H3C 120.4 . . ?
C2D C3D C4D 120.2(5) . . ?
C2D C3D H3D 119.9 . . ?
C4D C3D H3D 119.9 . . ?
N7A C4A C3A 122.8(5) . . ?
N7A C4A C5A 119.0(4) . . ?
C3A C4A C5A 118.2(4) . . ?
N7B C4B C3B 123.2(5) . . ?
N7B C4B C5B 118.4(4) . . ?
C3B C4B C5B 118.4(4) . . ?
N7C C4C C5C 118.6(4) . . ?
N7C C4C C3C 122.9(5) . . ?
C5C C4C C3C 118.4(4) . . ?
N7D C4D C3D 123.0(5) . . ?
N7D C4D C5D 118.2(5) . . ?
C3D C4D C5D 118.7(4) . . ?
C6A C5A C4A 121.1(4) . . ?
C6A C5A H5A 119.4 . . ?
C4A C5A H5A 119.4 . . ?
C6B C5B C4B 121.0(5) . . ?
C6B C5B H5B 119.5 . . ?
C4B C5B H5B 119.5 . . ?
C6C C5C C4C 121.5(5) . . ?
C6C C5C H5C 119.3 . . ?
C4C C5C H5C 119.3 . . ?
C6D C5D C4D 120.9(5) . . ?
C6D C5D H5D 119.6 . . ?
C4D C5D H5D 119.6 . . ?
C5A C6A C1A 119.7(5) . . ?
C5A C6A H6A 120.2 . . ?
C1A C6A H6A 120.2 . . ?
C5B C6B C1B 119.5(5) . . ?
C5B C6B H6B 120.3 . . ?
C1B C6B H6B 120.3 . . ?
C5C C6C C1C 119.3(5) . . ?
C5C C6C H6C 120.3 . . ?
C1C C6C H6C 120.3 . . ?
C5D C6D C1D 119.1(5) . . ?
C5D C6D H6D 120.4 . . ?
C1D C6D H6D 120.4 . . ?
N7A C8A C9A 108.2(4) . . ?
N7A C8A H8A1 110 . . ?
C9A C8A H8A1 110 . . ?
N7A C8A H8A2 110 . . ?
C9A C8A H8A2 110 . . ?
H8A1 C8A H8A2 108.4 . . ?
N7B C8B C9B 112.4(4) . . ?
N7B C8B H8B1 109.1 . . ?
C9B C8B H8B1 109.1 . . ?
N7B C8B H8B2 109.1 . . ?
C9B C8B H8B2 109.1 . . ?
H8B1 C8B H8B2 107.9 . . ?
N7C C8C C9C 114.4(4) . . ?
N7C C8C H8C1 108.6 . . ?
C9C C8C H8C1 108.6 . . ?
N7C C8C H8C2 108.6 . . ?
C9C C8C H8C2 108.6 . . ?
H8C1 C8C H8C2 107.6 . . ?
N7D C8D C9D 113.4(5) . . ?
N7D C8D H8D1 108.9 . . ?
C9D C8D H8D1 108.9 . . ?
N7D C8D H8D2 108.9 . . ?
C9D C8D H8D2 108.9 . . ?
H8D1 C8D H8D2 107.7 . . ?
N10A C9A C8A 110.5(4) . . ?
N10A C9A H9A1 109.5 . . ?
C8A C9A H9A1 109.5 . . ?
N10A C9A H9A2 109.5 . . ?
C8A C9A H9A2 109.5 . . ?
H9A1 C9A H9A2 108.1 . . ?
N10B C9B C8B 113.5(4) . . ?
N10B C9B H9B1 108.9 . . ?
C8B C9B H9B1 108.9 . . ?
N10B C9B H9B2 108.9 . . ?
C8B C9B H9B2 108.9 . . ?
H9B1 C9B H9B2 107.7 . . ?
N10C C9C C8C 110.0(4) . . ?
N10C C9C H9C1 109.7 . . ?
C8C C9C H9C1 109.7 . . ?
N10C C9C H9C2 109.7 . . ?
C8C C9C H9C2 109.7 . . ?
H9C1 C9C H9C2 108.2 . . ?
N10D C9D C8D 110.5(4) . . ?
N10D C9D H9D1 109.5 . . ?
C8D C9D H9D1 109.5 . . ?
N10D C9D H9D2 109.5 . . ?
C8D C9D H9D2 109.5 . . ?
H9D1 C9D H9D2 108.1 . . ?
O12A C11A N10A 124.9(5) . . ?
O12A C11A O13A 124.5(4) . . ?
N10A C11A O13A 110.6(4) . . ?
O12B C11B N10B 124.3(5) . . ?
O12B C11B O13B 124.4(4) . . ?
N10B C11B O13B 111.2(4) . . ?
O12C C11C N10C 125.6(5) . . ?
O12C C11C O13C 123.9(5) . . ?
N10C C11C O13C 110.5(4) . . ?
O12D C11D N10D 125.4(5) . . ?
O12D C11D O13D 123.9(5) . . ?
N10D C11D O13D 110.7(4) . . ?
O13A C14A C15A 110.6(4) . . ?
O13A C14A C19A 105.7(4) . . ?
C15A C14A C19A 111.1(4) . . ?
O13A C14A H14A 109.8 . . ?
C15A C14A H14A 109.8 . . ?
C19A C14A H14A 109.8 . . ?
O13B C14B C15B 107.3(4) . . ?
O13B C14B C19B 109.9(4) . . ?
C15B C14B C19B 111.4(4) . . ?
O13B C14B H14B 109.4 . . ?
C15B C14B H14B 109.4 . . ?
C19B C14B H14B 109.4 . . ?
O13C C14C C15C 108.3(4) . . ?
O13C C14C C19C 108.3(5) . . ?
C15C C14C C19C 111.8(4) . . ?
O13C C14C H14C 109.5 . . ?
C15C C14C H14C 109.5 . . ?
C19C C14C H14C 109.5 . . ?
O13D C14D C19D 106.9(4) . . ?
O13D C14D C15D 110.9(4) . . ?
C19D C14D C15D 110.9(4) . . ?
O13D C14D H14D 109.4 . . ?
C19D C14D H14D 109.4 . . ?
C15D C14D H14D 109.4 . . ?
C14A C15A C16A 109.0(4) . . ?
C14A C15A H15A 109.9 . . ?
C16A C15A H15A 109.9 . . ?
C14A C15A H15B 109.9 . . ?
C16A C15A H15B 109.9 . . ?
H15A C15A H15B 108.3 . . ?
C14B C15B C16B 108.7(4) . . ?
C14B C15B H15C 110 . . ?
C16B C15B H15C 110 . . ?
C14B C15B H15D 110 . . ?
C16B C15B H15D 110 . . ?
H15C C15B H15D 108.3 . . ?
C14C C15C C16C 108.3(4) . . ?
C14C C15C H15X 110 . . ?
C16C C15C H15X 110 . . ?
C14C C15C H15T 110 . . ?
C16C C15C H15T 110 . . ?
H15X C15C H15T 108.4 . . ?
C14D C15D C16D 110.3(4) . . ?
C14D C15D H15W 109.6 . . ?
C16D C15D H15W 109.6 . . ?
C14D C15D H15Z 109.6 . . ?
C16D C15D H15Z 109.6 . . ?
H15W C15D H15Z 108.1 . . ?
C15A C16A C17A 113.8(4) . . ?
C15A C16A H16A 108.8 . . ?
C17A C16A H16A 108.8 . . ?
C15A C16A H16B 108.8 . . ?
C17A C16A H16B 108.8 . . ?
H16A C16A H16B 107.7 . . ?
C15B C16B C17B 115.1(4) . . ?
C15B C16B H16C 108.5 . . ?
C17B C16B H16C 108.5 . . ?
C15B C16B H16D 108.5 . . ?
C17B C16B H16D 108.5 . . ?
H16C C16B H16D 107.5 . . ?
C15C C16C C17C 114.6(4) . . ?
C15C C16C H16Y 108.6 . . ?
C17C C16C H16Y 108.6 . . ?
C15C C16C H16T 108.6 . . ?
C17C C16C H16T 108.6 . . ?
H16Y C16C H16T 107.6 . . ?
C15D C16D C17D 114.5(4) . . ?
C15D C16D H16R 108.6 . . ?
C17D C16D H16R 108.6 . . ?
C15D C16D H16E 108.6 . . ?
C17D C16D H16E 108.6 . . ?
H16R C16D H16E 107.6 . . ?
C18A C17A C20A 108.6(4) . . ?
C18A C17A C16A 109.0(4) . . ?
C20A C17A C16A 109.0(4) . . ?
C18A C17A C24A 109.7(4) . . ?
C20A C17A C24A 111.6(4) . . ?
C16A C17A C24A 108.9(4) . . ?
C18B C17B C16B 108.3(4) . . ?
C18B C17B C20B 108.8(4) . . ?
C16B C17B C20B 109.2(4) . . ?
C18B C17B C24B 110.0(4) . . ?
C16B C17B C24B 108.7(4) . . ?
C20B C17B C24B 111.7(4) . . ?
C18C C17C C16C 107.7(4) . . ?
C18C C17C C20C 108.7(4) . . ?
C16C C17C C20C 108.8(4) . . ?
C18C C17C C24C 109.8(4) . . ?
C16C C17C C24C 110.1(4) . . ?
C20C C17C C24C 111.6(4) . . ?
C20D C17D C18D 108.6(4) . . ?
C20D C17D C16D 109.2(4) . . ?
C18D C17D C16D 108.8(4) . . ?
C20D C17D C24D 112.3(4) . . ?
C18D C17D C24D 109.2(4) . . ?
C16D C17D C24D 108.6(4) . . ?
C21A C18A C17A 122.7(4) . . ?
C21A C18A C19A 121.1(4) . . ?
C17A C18A C19A 116.2(4) . . ?
C21B C18B C19B 121.0(5) . . ?
C21B C18B C17B 122.5(4) . . ?
C19B C18B C17B 116.4(4) . . ?
C21C C18C C19C 120.2(5) . . ?
C21C C18C C17C 123.3(4) . . ?
C19C C18C C17C 116.5(4) . . ?
C21D C18D C19D 121.0(5) . . ?
C21D C18D C17D 123.1(4) . . ?
C19D C18D C17D 115.9(4) . . ?
C14A C19A C18A 111.9(4) . . ?
C14A C19A H19A 109.2 . . ?
C18A C19A H19A 109.2 . . ?
C14A C19A H19B 109.2 . . ?
C18A C19A H19B 109.2 . . ?
H19A C19A H19B 107.9 . . ?
C18B C19B C14B 111.9(4) . . ?
C18B C19B H19C 109.2 . . ?
C14B C19B H19C 109.2 . . ?
C18B C19B H19D 109.2 . . ?
C14B C19B H19D 109.2 . . ?
H19C C19B H19D 107.9 . . ?
C14C C19C C18C 112.2(5) . . ?
C14C C19C H19P 109.2 . . ?
C18C C19C H19P 109.2 . . ?
C14C C19C H19O 109.2 . . ?
C18C C19C H19O 109.2 . . ?
H19P C19C H19O 107.9 . . ?
C14D C19D C18D 110.8(4) . . ?
C14D C19D H19U 109.5 . . ?
C18D C19D H19U 109.5 . . ?
C14D C19D H19Y 109.5 . . ?
C18D C19D H19Y 109.5 . . ?
H19U C19D H19Y 108.1 . . ?
C17A C20A H20A 109.5 . . ?
C17A C20A H20B 109.5 . . ?
H20A C20A H20B 109.5 . . ?
C17A C20A H20C 109.5 . . ?
H20A C20A H20C 109.5 . . ?
H20B C20A H20C 109.5 . . ?
C17B C20B H20D 109.5 . . ?
C17B C20B H20E 109.5 . . ?
H20D C20B H20E 109.5 . . ?
C17B C20B H20F 109.5 . . ?
H20D C20B H20F 109.5 . . ?
H20E C20B H20F 109.5 . . ?
C17C C20C H20Q 109.5 . . ?
C17C C20C H20W 109.5 . . ?
H20Q C20C H20W 109.5 . . ?
C17C C20C H20Z 109.5 . . ?
H20Q C20C H20Z 109.5 . . ?
H20W C20C H20Z 109.5 . . ?
C17D C20D H20X 109.5 . . ?
C17D C20D H20H 109.5 . . ?
H20X C20D H20H 109.5 . . ?
C17D C20D H20I 109.5 . . ?
H20X C20D H20I 109.5 . . ?
H20H C20D H20I 109.5 . . ?
C18A C21A C22A 124.4(4) . . ?
C18A C21A H21A 117.8 . . ?
C22A C21A H21A 117.8 . . ?
C18B C21B C22B 125.4(5) . . ?
C18B C21B H21B 117.3 . . ?
C22B C21B H21B 117.3 . . ?
C18C C21C C22C 124.6(5) . . ?
C18C C21C H21C 117.7 . . ?
C22C C21C H21C 117.7 . . ?
C18D C21D C22D 125.5(5) . . ?
C18D C21D H21D 117.3 . . ?
C22D C21D H21D 117.3 . . ?
C21A C22A C23A 113.5(4) . . ?
C21A C22A H22A 108.9 . . ?
C23A C22A H22A 108.9 . . ?
C21A C22A H22B 108.9 . . ?
C23A C22A H22B 108.9 . . ?
H22A C22A H22B 107.7 . . ?
C21B C22B C23B 113.4(4) . . ?
C21B C22B H22C 108.9 . . ?
C23B C22B H22C 108.9 . . ?
C21B C22B H22D 108.9 . . ?
C23B C22B H22D 108.9 . . ?
H22C C22B H22D 107.7 . . ?
C21C C22C C23C 111.1(4) . . ?
C21C C22C H22Q 109.4 . . ?
C23C C22C H22Q 109.4 . . ?
C21C C22C H22W 109.4 . . ?
C23C C22C H22W 109.4 . . ?
H22Q C22C H22W 108 . . ?
C21D C22D C23D 111.5(4) . . ?
C21D C22D H22E 109.3 . . ?
C23D C22D H22E 109.3 . . ?
C21D C22D H22R 109.3 . . ?
C23D C22D H22R 109.3 . . ?
H22E C22D H22R 108 . . ?
C22A C23A C28A 112.3(4) . . ?
C22A C23A C24A 109.0(4) . . ?
C28A C23A C24A 110.0(4) . . ?
C22A C23A H23A 108.5 . . ?
C28A C23A H23A 108.5 . . ?
C24A C23A H23A 108.5 . . ?
C28B C23B C22B 110.7(4) . . ?
C28B C23B C24B 110.1(4) . . ?
C22B C23B C24B 110.1(4) . . ?
C28B C23B H23B 108.6 . . ?
C22B C23B H23B 108.6 . . ?
C24B C23B H23B 108.6 . . ?
C28C C23C C22C 110.8(4) . . ?
C28C C23C C24C 110.6(4) . . ?
C22C C23C C24C 109.1(4) . . ?
C28C C23C H23C 108.8 . . ?
C22C C23C H23C 108.8 . . ?
C24C C23C H23C 108.8 . . ?
C28D C23D C22D 111.1(4) . . ?
C28D C23D C24D 110.1(4) . . ?
C22D C23D C24D 108.9(4) . . ?
C28D C23D H23D 108.9 . . ?
C22D C23D H23D 108.9 . . ?
C24D C23D H23D 108.9 . . ?
C25A C24A C23A 113.3(4) . . ?
C25A C24A C17A 112.9(4) . . ?
C23A C24A C17A 111.3(4) . . ?
C25A C24A H24A 106.2 . . ?
C23A C24A H24A 106.2 . . ?
C17A C24A H24A 106.2 . . ?
C25B C24B C23B 112.4(4) . . ?
C25B C24B C17B 113.5(4) . . ?
C23B C24B C17B 111.9(4) . . ?
C25B C24B H24B 106.1 . . ?
C23B C24B H24B 106.1 . . ?
C17B C24B H24B 106.1 . . ?
C25C C24C C23C 113.0(4) . . ?
C25C C24C C17C 113.2(4) . . ?
C23C C24C C17C 110.7(4) . . ?
C25C C24C H24C 106.5 . . ?
C23C C24C H24C 106.5 . . ?
C17C C24C H24C 106.5 . . ?
C23D C24D C25D 112.1(4) . . ?
C23D C24D C17D 110.9(4) . . ?
C25D C24D C17D 112.7(4) . . ?
C23D C24D H24D 106.9 . . ?
C25D C24D H24D 106.9 . . ?
C17D C24D H24D 106.9 . . ?
C26A C25A C24A 114.7(4) . . ?
C26A C25A H25A 108.6 . . ?
C24A C25A H25A 108.6 . . ?
C26A C25A H25B 108.6 . . ?
C24A C25A H25B 108.6 . . ?
H25A C25A H25B 107.6 . . ?
C24B C25B C26B 112.8(4) . . ?
C24B C25B H25C 109 . . ?
C26B C25B H25C 109 . . ?
C24B C25B H25D 109 . . ?
C26B C25B H25D 109 . . ?
H25C C25B H25D 107.8 . . ?
C24C C25C C26C 115.7(4) . . ?
C24C C25C H25Q 108.4 . . ?
C26C C25C H25Q 108.4 . . ?
C24C C25C H25W 108.4 . . ?
C26C C25C H25W 108.4 . . ?
H25Q C25C H25W 107.4 . . ?
C26D C25D C24D 114.8(4) . . ?
C26D C25D H25E 108.6 . . ?
C24D C25D H25E 108.6 . . ?
C26D C25D H25R 108.6 . . ?
C24D C25D H25R 108.6 . . ?
H25E C25D H25R 107.5 . . ?
C27A C26A C25A 111.6(4) . . ?
C27A C26A H26A 109.3 . . ?
C25A C26A H26A 109.3 . . ?
C27A C26A H26B 109.3 . . ?
C25A C26A H26B 109.3 . . ?
H26A C26A H26B 108 . . ?
C27B C26B C25B 112.3(4) . . ?
C27B C26B H26C 109.1 . . ?
C25B C26B H26C 109.1 . . ?
C27B C26B H26D 109.1 . . ?
C25B C26B H26D 109.1 . . ?
H26C C26B H26D 107.9 . . ?
C27C C26C C25C 111.0(4) . . ?
C27C C26C H26Q 109.4 . . ?
C25C C26C H26Q 109.4 . . ?
C27C C26C H26W 109.4 . . ?
C25C C26C H26W 109.4 . . ?
H26Q C26C H26W 108 . . ?
C27D C26D C25D 110.8(4) . . ?
C27D C26D H26E 109.5 . . ?
C25D C26D H26E 109.5 . . ?
C27D C26D H26R 109.5 . . ?
C25D C26D H26R 109.5 . . ?
H26E C26D H26R 108.1 . . ?
C26A C27A C32A 111.5(4) . . ?
C26A C27A C28A 106.5(4) . . ?
C32A C27A C28A 111.9(4) . . ?
C26A C27A C31A 116.3(4) . . ?
C32A C27A C31A 109.7(4) . . ?
C28A C27A C31A 100.5(4) . . ?
C26B C27B C28B 105.9(4) . . ?
C26B C27B C31B 118.5(4) . . ?
C28B C27B C31B 100.3(4) . . ?
C26B C27B C32B 110.6(4) . . ?
C28B C27B C32B 111.8(4) . . ?
C31B C27B C32B 109.2(4) . . ?
C26C C27C C32C 110.3(4) . . ?
C26C C27C C28C 105.7(4) . . ?
C32C C27C C28C 112.2(4) . . ?
C26C C27C C31C 117.7(4) . . ?
C32C C27C C31C 109.6(4) . . ?
C28C C27C C31C 101.1(4) . . ?
C26D C27D C32D 110.9(4) . . ?
C26D C27D C28D 105.9(4) . . ?
C32D C27D C28D 112.1(4) . . ?
C26D C27D C31D 116.9(4) . . ?
C32D C27D C31D 110.2(4) . . ?
C28D C27D C31D 100.4(4) . . ?
C23A C28A C29A 118.3(4) . . ?
C23A C28A C27A 114.9(4) . . ?
C29A C28A C27A 104.5(4) . . ?
C23A C28A H28A 106.1 . . ?
C29A C28A H28A 106.1 . . ?
C27A C28A H28A 106.1 . . ?
C23B C28B C29B 118.1(4) . . ?
C23B C28B C27B 115.2(4) . . ?
C29B C28B C27B 104.6(4) . . ?
C23B C28B H28B 106 . . ?
C29B C28B H28B 106 . . ?
C27B C28B H28B 106 . . ?
C23C C28C C29C 117.3(4) . . ?
C23C C28C C27C 113.7(4) . . ?
C29C C28C C27C 105.2(4) . . ?
C23C C28C H28C 106.7 . . ?
C29C C28C H28C 106.7 . . ?
C27C C28C H28C 106.7 . . ?
C23D C28D C29D 117.4(4) . . ?
C23D C28D C27D 114.8(4) . . ?
C29D C28D C27D 105.2(4) . . ?
C23D C28D H28D 106.2 . . ?
C29D C28D H28D 106.2 . . ?
C27D C28D H28D 106.2 . . ?
C28A C29A C30A 103.0(4) . . ?
C28A C29A H29A 111.2 . . ?
C30A C29A H29A 111.2 . . ?
C28A C29A H29B 111.2 . . ?
C30A C29A H29B 111.2 . . ?
H29A C29A H29B 109.1 . . ?
C28B C29B C30B 104.4(4) . . ?
C28B C29B H29C 110.9 . . ?
C30B C29B H29C 110.9 . . ?
C28B C29B H29D 110.9 . . ?
C30B C29B H29D 110.9 . . ?
H29C C29B H29D 108.9 . . ?
C28C C29C C30C 104.8(4) . . ?
C28C C29C H29Q 110.8 . . ?
C30C C29C H29Q 110.8 . . ?
C28C C29C H29W 110.8 . . ?
C30C C29C H29W 110.8 . . ?
H29Q C29C H29W 108.9 . . ?
C28D C29D C30D 103.8(4) . . ?
C28D C29D H29E 111 . . ?
C30D C29D H29E 111 . . ?
C28D C29D H29R 111 . . ?
C30D C29D H29R 111 . . ?
H29E C29D H29R 109 . . ?
C31A C30A C29A 107.7(4) . . ?
C31A C30A H30A 110.2 . . ?
C29A C30A H30A 110.2 . . ?
C31A C30A H30B 110.2 . . ?
C29A C30A H30B 110.2 . . ?
H30A C30A H30B 108.5 . . ?
C31B C30B C29B 106.6(4) . . ?
C31B C30B H30C 110.4 . . ?
C29B C30B H30C 110.4 . . ?
C31B C30B H30D 110.4 . . ?
C29B C30B H30D 110.4 . . ?
H30C C30B H30D 108.6 . . ?
C29C C30C C31C 107.1(4) . . ?
C29C C30C H30Q 110.3 . . ?
C31C C30C H30Q 110.3 . . ?
C29C C30C H30W 110.3 . . ?
C31C C30C H30W 110.3 . . ?
H30Q C30C H30W 108.6 . . ?
C29D C30D C31D 107.2(4) . . ?
C29D C30D H30R 110.3 . . ?
C31D C30D H30R 110.3 . . ?
C29D C30D H30T 110.3 . . ?
C31D C30D H30T 110.3 . . ?
H30R C30D H30T 108.5 . . ?
C30A C31A C33A 112.3(4) . . ?
C30A C31A C27A 103.7(4) . . ?
C33A C31A C27A 118.9(4) . . ?
C30A C31A H31A 107.1 . . ?
C33A C31A H31A 107.1 . . ?
C27A C31A H31A 107.1 . . ?
C33B C31B C30B 112.1(4) . . ?
C33B C31B C27B 118.8(4) . . ?
C30B C31B C27B 103.0(4) . . ?
C33B C31B H31B 107.5 . . ?
C30B C31B H31B 107.5 . . ?
C27B C31B H31B 107.5 . . ?
C33C C31C C27C 117.7(5) . . ?
C33C C31C C30C 112.0(5) . . ?
C27C C31C C30C 103.1(4) . . ?
C33C C31C H31C 107.9 . . ?
C27C C31C H31C 107.9 . . ?
C30C C31C H31C 107.9 . . ?
C33D C31D C30D 110.8(4) . . ?
C33D C31D C27D 119.5(4) . . ?
C30D C31D C27D 103.6(4) . . ?
C33D C31D H31D 107.5 . . ?
C30D C31D H31D 107.5 . . ?
C27D C31D H31D 107.5 . . ?
C27A C32A H32A 109.5 . . ?
C27A C32A H32B 109.5 . . ?
H32A C32A H32B 109.5 . . ?
C27A C32A H32C 109.5 . . ?
H32A C32A H32C 109.5 . . ?
H32B C32A H32C 109.5 . . ?
C27B C32B H32D 109.5 . . ?
C27B C32B H32E 109.5 . . ?
H32D C32B H32E 109.5 . . ?
C27B C32B H32F 109.5 . . ?
H32D C32B H32F 109.5 . . ?
H32E C32B H32F 109.5 . . ?
C27C C32C H32Q 109.5 . . ?
C27C C32C H32W 109.5 . . ?
H32Q C32C H32W 109.5 . . ?
C27C C32C H32Z 109.5 . . ?
H32Q C32C H32Z 109.5 . . ?
H32W C32C H32Z 109.5 . . ?
C27D C32D H32R 109.5 . . ?
C27D C32D H32T 109.5 . . ?
H32R C32D H32T 109.5 . . ?
C27D C32D H32Y 109.5 . . ?
H32R C32D H32Y 109.5 . . ?
H32T C32D H32Y 109.5 . . ?
C34A C33A C35A 109.3(4) . . ?
C34A C33A C31A 112.7(4) . . ?
C35A C33A C31A 110.8(4) . . ?
C34A C33A H33A 108 . . ?
C35A C33A H33A 108 . . ?
C31A C33A H33A 108 . . ?
C34B C33B C31B 112.3(4) . . ?
C34B C33B C35B 111.1(4) . . ?
C31B C33B C35B 112.7(5) . . ?
C34B C33B H33B 106.8 . . ?
C31B C33B H33B 106.8 . . ?
C35B C33B H33B 106.8 . . ?
C35C C33C C34C 111.1(5) . . ?
C35C C33C C31C 120.3(6) . . ?
C34C C33C C31C 111.0(5) . . ?
C35C C33C C35E 37.1(5) . . ?
C34C C33C C35E 104.5(7) . . ?
C31C C33C C35E 92.4(6) . . ?
C35C C33C H33C 104.2 . . ?
C34C C33C H33C 104.2 . . ?
C31C C33C H33C 104.2 . . ?
C35E C33C H33C 138.8 . . ?
C34D C33D C31D 112.7(4) . . ?
C34D C33D C35D 110.6(4) . . ?
C31D C33D C35D 111.5(4) . . ?
C34D C33D H33D 107.3 . . ?
C31D C33D H33D 107.3 . . ?
C35D C33D H33D 107.3 . . ?
C33A C34A H34A 109.5 . . ?
C33A C34A H34B 109.5 . . ?
H34A C34A H34B 109.5 . . ?
C33A C34A H34C 109.5 . . ?
H34A C34A H34C 109.5 . . ?
H34B C34A H34C 109.5 . . ?
C33B C34B H34D 109.5 . . ?
C33B C34B H34E 109.5 . . ?
H34D C34B H34E 109.5 . . ?
C33B C34B H34F 109.5 . . ?
H34D C34B H34F 109.5 . . ?
H34E C34B H34F 109.5 . . ?
C33C C34C H34Q 109.5 . . ?
C33C C34C H34W 109.5 . . ?
H34Q C34C H34W 109.5 . . ?
C33C C34C H34O 109.5 . . ?
H34Q C34C H34O 109.5 . . ?
H34W C34C H34O 109.5 . . ?
C33D C34D H34R 109.5 . . ?
C33D C34D H34T 109.5 . . ?
H34R C34D H34T 109.5 . . ?
C33D C34D H34Y 109.5 . . ?
H34R C34D H34Y 109.5 . . ?
H34T C34D H34Y 109.5 . . ?
C33A C35A C36A 114.0(5) . . ?
C33A C35A H35A 108.7 . . ?
C36A C35A H35A 108.7 . . ?
C33A C35A H35B 108.7 . . ?
C36A C35A H35B 108.7 . . ?
H35A C35A H35B 107.6 . . ?
C36B C35B C33B 115.7(5) . . ?
C36B C35B H35C 108.4 . . ?
C33B C35B H35C 108.4 . . ?
C36B C35B H35D 108.4 . . ?
C33B C35B H35D 108.4 . . ?
H35C C35B H35D 107.4 . . ?
C33C C35C C36C 112.1(6) . . ?
C33C C35C H35E 109.2 . . ?
C36C C35C H35E 109.2 . . ?
C33C C35C H35F 109.2 . . ?
C36C C35C H35F 109.2 . . ?
H35E C35C H35F 107.9 . . ?
C35C C36C C37C 110.0(7) . . ?
C35C C36C H36P 109.7 . . ?
C37C C36C H36P 109.7 . . ?
C35C C36C H36O 109.7 . . ?
C37C C36C H36O 109.7 . . ?
H36P C36C H36O 108.2 . . ?
C38C C37C C36C 115.8(8) . . ?
C38C C37C H37A 108.3 . . ?
C36C C37C H37A 108.3 . . ?
C38C C37C H37B 108.3 . . ?
C36C C37C H37B 108.3 . . ?
H37A C37C H37B 107.4 . . ?
C36E C35E C33C 102.2(9) . . ?
C36E C35E H35Z 111.3 . . ?
C33C C35E H35Z 111.3 . . ?
C36E C35E H35V 111.3 . . ?
C33C C35E H35V 111.3 . . ?
H35Z C35E H35V 109.2 . . ?
C37E C36E C35E 110.9(13) . . ?
C37E C36E H36Z 109.5 . . ?
C35E C36E H36Z 109.5 . . ?
C37E C36E H36V 109.5 . . ?
C35E C36E H36V 109.5 . . ?
H36Z C36E H36V 108 . . ?
C36E C37E C38C 117.8(15) . . ?
C36E C37E H37X 107.9 . . ?
C38C C37E H37X 107.9 . . ?
C36E C37E H37W 107.9 . . ?
C38C C37E H37W 107.9 . . ?
H37X C37E H37W 107.2 . . ?
C36D C35D C33D 114.8(5) . . ?
C36D C35D H35X 108.6 . . ?
C33D C35D H35X 108.6 . . ?
C36D C35D H35J 108.6 . . ?
C33D C35D H35J 108.6 . . ?
H35X C35D H35J 107.5 . . ?
C37A C36A C35A 113.0(5) . . ?
C37A C36A H36L 109 . . ?
C35A C36A H36L 109 . . ?
C37A C36A H36K 109 . . ?
C35A C36A H36K 109 . . ?
H36L C36A H36K 107.8 . . ?
C35B C36B C37B 112.4(5) . . ?
C35B C36B H36X 109.1 . . ?
C37B C36B H36X 109.1 . . ?
C35B C36B H36M 109.1 . . ?
C37B C36B H36M 109.1 . . ?
H36X C36B H36M 107.9 . . ?
C35D C36D C37D 113.7(5) . . ?
C35D C36D H36G 108.8 . . ?
C37D C36D H36G 108.8 . . ?
C35D C36D H36H 108.8 . . ?
C37D C36D H36H 108.8 . . ?
H36G C36D H36H 107.7 . . ?
C38A C37A C36A 115.2(5) . . ?
C38A C37A H37Y 108.5 . . ?
C36A C37A H37Y 108.5 . . ?
C38A C37A H37I 108.5 . . ?
C36A C37A H37I 108.5 . . ?
H37Y C37A H37I 107.5 . . ?
C36B C37B C38B 116.8(5) . . ?
C36B C37B H37Z 108.1 . . ?
C38B C37B H37Z 108.1 . . ?
C36B C37B H37U 108.1 . . ?
C38B C37B H37U 108.1 . . ?
H37Z C37B H37U 107.3 . . ?
C38D C37D C36D 115.1(5) . . ?
C38D C37D H37G 108.5 . . ?
C36D C37D H37G 108.5 . . ?
C38D C37D H37H 108.5 . . ?
C36D C37D H37H 108.5 . . ?
H37G C37D H37H 107.5 . . ?
C39A C38A C37A 124.2(7) . . ?
C39A C38A C40A 117.7(7) . . ?
C37A C38A C40A 108.7(7) . . ?
C39A C38A H38A 100.3 . . ?
C37A C38A H38A 100.3 . . ?
C40A C38A H38A 100.3 . . ?
C40B C38B C39B 110.3(6) . . ?
C40B C38B C37B 111.5(6) . . ?
C39B C38B C37B 110.7(6) . . ?
C40B C38B H38B 108.1 . . ?
C39B C38B H38B 108.1 . . ?
C37B C38B H38B 108.1 . . ?
C37C C38C C39C 116.6(6) . . ?
C37C C38C C40C 113.2(6) . . ?
C39C C38C C40C 110.5(5) . . ?
C37C C38C C37E 25.5(6) . . ?
C39C C38C C37E 100.1(8) . . ?
C40C C38C C37E 105.4(7) . . ?
C37C C38C H38C 105.1 . . ?
C39C C38C H38C 105.1 . . ?
C40C C38C H38C 105.1 . . ?
C37E C38C H38C 130 . . ?
C39D C38D C37D 112.3(5) . . ?
C39D C38D C40D 111.0(5) . . ?
C37D C38D C40D 110.9(5) . . ?
C39D C38D H38D 107.5 . . ?
C37D C38D H38D 107.5 . . ?
C40D C38D H38D 107.5 . . ?
C38A C39A H39A 109.5 . . ?
C38A C39A H39B 109.5 . . ?
H39A C39A H39B 109.5 . . ?
C38A C39A H39C 109.5 . . ?
H39A C39A H39C 109.5 . . ?
H39B C39A H39C 109.5 . . ?
C38B C39B H39D 109.5 . . ?
C38B C39B H39E 109.5 . . ?
H39D C39B H39E 109.5 . . ?
C38B C39B H39F 109.5 . . ?
H39D C39B H39F 109.5 . . ?
H39E C39B H39F 109.5 . . ?
C38C C39C H39Q 109.5 . . ?
C38C C39C H39W 109.5 . . ?
H39Q C39C H39W 109.5 . . ?
C38C C39C H39N 109.5 . . ?
H39Q C39C H39N 109.5 . . ?
H39W C39C H39N 109.5 . . ?
C38D C39D H39R 109.5 . . ?
C38D C39D H39T 109.5 . . ?
H39R C39D H39T 109.5 . . ?
C38D C39D H39Y 109.5 . . ?
H39R C39D H39Y 109.5 . . ?
H39T C39D H39Y 109.5 . . ?
C38A C40A H40A 109.5 . . ?
C38A C40A H40B 109.5 . . ?
H40A C40A H40B 109.5 . . ?
C38A C40A H40C 109.5 . . ?
H40A C40A H40C 109.5 . . ?
H40B C40A H40C 109.5 . . ?
C38B C40B H40D 109.5 . . ?
C38B C40B H40E 109.5 . . ?
H40D C40B H40E 109.5 . . ?
C38B C40B H40F 109.5 . . ?
H40D C40B H40F 109.5 . . ?
H40E C40B H40F 109.5 . . ?
C38C C40C H40Q 109.5 . . ?
C38C C40C H40W 109.5 . . ?
H40Q C40C H40W 109.5 . . ?
C38C C40C H40U 109.5 . . ?
H40Q C40C H40U 109.5 . . ?
H40W C40C H40U 109.5 . . ?
C38D C40D H40G 109.5 . . ?
C38D C40D H40H 109.5 . . ?
H40G C40D H40H 109.5 . . ?
C38D C40D H40I 109.5 . . ?
H40G C40D H40I 109.5 . . ?
H40H C40D H40I 109.5 . . ?
C42 O41 H41 109.5 . . ?
C43 C42 O41 117.9(7) . . ?
C43 C42 H42A 107.8 . . ?
O41 C42 H42A 107.8 . . ?
C43 C42 H42B 107.8 . . ?
O41 C42 H42B 107.8 . . ?
H42A C42 H42B 107.2 . . ?
C42 C43 C44 116.7(8) . . ?
C42 C43 H43A 108.1 . . ?
C44 C43 H43A 108.1 . . ?
C42 C43 H43B 108.1 . . ?
C44 C43 H43B 108.1 . . ?
H43A C43 H43B 107.3 . . ?
C43 C44 H44A 109.5 . . ?
C43 C44 H44B 109.5 . . ?
H44A C44 H44B 109.5 . . ?
C43 C44 H44C 109.5 . . ?
H44A C44 H44C 109.5 . . ?
H44B C44 H44C 109.5 . . ?
C46 O45 H45 109.5 . . ?
O45 C46 C47 112.3(6) . . ?
O45 C46 H46A 109.1 . . ?
C47 C46 H46A 109.1 . . ?
O45 C46 H46B 109.1 . . ?
C47 C46 H46B 109.1 . . ?
H46A C46 H46B 107.9 . . ?
C46 C47 C48 112.0(6) . . ?
C46 C47 H47A 109.2 . . ?
C48 C47 H47A 109.2 . . ?
C46 C47 H47B 109.2 . . ?
C48 C47 H47B 109.2 . . ?
H47A C47 H47B 107.9 . . ?
C47 C48 H48A 109.5 . . ?
C47 C48 H48B 109.5 . . ?
H48A C48 H48B 109.5 . . ?
C47 C48 H48C 109.5 . . ?
H48A C48 H48C 109.5 . . ?
H48B C48 H48C 109.5 . . ?
C50 O49 H49 109.5 . . ?
O49 C50 C51 107.6(5) . . ?
O49 C50 H50A 110.2 . . ?
C51 C50 H50A 110.2 . . ?
O49 C50 H50B 110.2 . . ?
C51 C50 H50B 110.2 . . ?
H50A C50 H50B 108.5 . . ?
C52 C51 C50 112.7(6) . . ?
C52 C51 H51A 109 . . ?
C50 C51 H51A 109 . . ?
C52 C51 H51B 109 . . ?
C50 C51 H51B 109 . . ?
H51A C51 H51B 107.8 . . ?
C51 C52 H52A 109.5 . . ?
C51 C52 H52B 109.5 . . ?
H52A C52 H52B 109.5 . . ?
C51 C52 H52C 109.5 . . ?
H52A C52 H52C 109.5 . . ?
H52B C52 H52C 109.5 . . ?
C61B O60 C61A 15(3) . . ?
C61B O60 H60 96.3 . . ?
C61A O60 H60 109.5 . . ?
C62A C61A O60 121(4) . . ?
C62A C61A H61A 107.1 . . ?
O60 C61A H61A 107.1 . . ?
C62A C61A H61B 107.1 . . ?
O60 C61A H61B 107.1 . . ?
H61A C61A H61B 106.8 . . ?
C61A C62A C63A 115(3) . . ?
C61A C62A H62A 108.5 . . ?
C63A C62A H62A 108.5 . . ?
C61A C62A H62B 108.5 . . ?
C63A C62A H62B 108.5 . . ?
H62A C62A H62B 107.5 . . ?
C62A C63A H63A 109.5 . . ?
C62A C63A H63B 109.5 . . ?
H63A C63A H63B 109.5 . . ?
C62A C63A H63C 109.5 . . ?
H63A C63A H63C 109.5 . . ?
H63B C63A H63C 109.5 . . ?
O60 C61B C62B 117(4) . . ?
O60 C61B H61C 108 . . ?
C62B C61B H61C 108 . . ?
O60 C61B H61D 108 . . ?
C62B C61B H61D 108 . . ?
H61C C61B H61D 107.2 . . ?
C61B C62B C63B 87(3) . . ?
C61B C62B H62C 114.1 . . ?
C63B C62B H62C 114.1 . . ?
C61B C62B H62D 114.1 . . ?
C63B C62B H62D 114.1 . . ?
H62C C62B H62D 111.3 . . ?
C62B C63B H63D 109.5 . . ?
C62B C63B H63E 109.5 . . ?
H63D C63B H63E 109.5 . . ?
C62B C63B H63F 109.5 . . ?
H63D C63B H63F 109.5 . . ?
H63E C63B H63F 109.5 . . ?

loop_
_geom_bond_atom_site_label_1
_geom_bond_atom_site_label_2
_geom_bond_distance
_geom_bond_site_symmetry_2
_geom_bond_publ_flag
O1A N1A 1.241(6) . ?
O1B N1B 1.239(6) . ?
O1C N1C 1.240(6) . ?
O1D N1D 1.236(6) . ?
O2A N1A 1.226(6) . ?
O2B N1B 1.231(6) . ?
O2C N1C 1.230(6) . ?
O2D N1D 1.234(6) . ?
O12A C11A 1.204(6) . ?
O12B C11B 1.221(6) . ?
O12C C11C 1.210(6) . ?
O12D C11D 1.238(6) . ?
O13A C11A 1.365(6) . ?
O13A C14A 1.461(5) . ?
O13B C11B 1.353(6) . ?
O13B C14B 1.459(5) . ?
O13C C11C 1.353(6) . ?
O13C C14C 1.460(6) . ?
O13D C11D 1.349(6) . ?
O13D C14D 1.449(6) . ?
N1A C1A 1.441(6) . ?
N1B C1B 1.434(6) . ?
N1C C1C 1.445(7) . ?
N1D C1D 1.435(6) . ?
N7A C4A 1.351(6) . ?
N7A C8A 1.448(7) . ?
N7A H7A 0.84(15) . ?
N7B C4B 1.367(6) . ?
N7B C8B 1.449(7) . ?
N7B H7B 1.00(2) . ?
N7C C4C 1.368(6) . ?
N7C C8C 1.457(6) . ?
N7C H7C 1.00(2) . ?
N7D C4D 1.360(6) . ?
N7D C8D 1.455(7) . ?
N7D H7D 1.00(2) . ?
N10A C11A 1.350(6) . ?
N10A C9A 1.453(6) . ?
N10A H10A 0.88 . ?
N10B C11B 1.338(6) . ?
N10B C9B 1.457(6) . ?
N10B H10B 0.88 . ?
N10C C11C 1.345(7) . ?
N10C C9C 1.456(6) . ?
N10C H10C 0.88 . ?
N10D C11D 1.331(6) . ?
N10D C9D 1.456(7) . ?
N10D H10D 0.88 . ?
C1A C6A 1.389(7) . ?
C1A C2A 1.392(7) . ?
C1B C2B 1.375(7) . ?
C1B C6B 1.393(7) . ?
C1C C2C 1.379(8) . ?
C1C C6C 1.386(7) . ?
C1D C6D 1.381(7) . ?
C1D C2D 1.397(7) . ?
C2A C3A 1.376(7) . ?
C2A H2A 0.95 . ?
C2B C3B 1.387(7) . ?
C2B H2B 0.95 . ?
C2C C3C 1.381(7) . ?
C2C H2C 0.95 . ?
C2D C3D 1.368(7) . ?
C2D H2D 0.95 . ?
C3A C4A 1.409(7) . ?
C3A H3A 0.95 . ?
C3B C4B 1.405(7) . ?
C3B H3B 0.95 . ?
C3C C4C 1.412(7) . ?
C3C H3C 0.95 . ?
C3D C4D 1.402(7) . ?
C3D H3D 0.95 . ?
C4A C5A 1.421(7) . ?
C4B C5B 1.411(7) . ?
C4C C5C 1.410(7) . ?
C4D C5D 1.411(7) . ?
C5A C6A 1.359(7) . ?
C5A H5A 0.95 . ?
C5B C6B 1.370(7) . ?
C5B H5B 0.95 . ?
C5C C6C 1.356(7) . ?
C5C H5C 0.95 . ?
C5D C6D 1.374(7) . ?
C5D H5D 0.95 . ?
C6A H6A 0.95 . ?
C6B H6B 0.95 . ?
C6C H6C 0.95 . ?
C6D H6D 0.95 . ?
C8A C9A 1.515(7) . ?
C8A H8A1 0.99 . ?
C8A H8A2 0.99 . ?
C8B C9B 1.524(7) . ?
C8B H8B1 0.99 . ?
C8B H8B2 0.99 . ?
C8C C9C 1.532(7) . ?
C8C H8C1 0.99 . ?
C8C H8C2 0.99 . ?
C8D C9D 1.515(8) . ?
C8D H8D1 0.99 . ?
C8D H8D2 0.99 . ?
C9A H9A1 0.99 . ?
C9A H9A2 0.99 . ?
C9B H9B1 0.99 . ?
C9B H9B2 0.99 . ?
C9C H9C1 0.99 . ?
C9C H9C2 0.99 . ?
C9D H9D1 0.99 . ?
C9D H9D2 0.99 . ?
C14A C15A 1.509(7) . ?
C14A C19A 1.524(7) . ?
C14A H14A 1 . ?
C14B C15B 1.502(7) . ?
C14B C19B 1.513(7) . ?
C14B H14B 1 . ?
C14C C15C 1.501(8) . ?
C14C C19C 1.513(8) . ?
C14C H14C 1 . ?
C14D C19D 1.507(7) . ?
C14D C15D 1.507(7) . ?
C14D H14D 1 . ?
C15A C16A 1.526(6) . ?
C15A H15A 0.99 . ?
C15A H15B 0.99 . ?
C15B C16B 1.539(6) . ?
C15B H15C 0.99 . ?
C15B H15D 0.99 . ?
C15C C16C 1.540(7) . ?
C15C H15X 0.99 . ?
C15C H15T 0.99 . ?
C15D C16D 1.523(7) . ?
C15D H15W 0.99 . ?
C15D H15Z 0.99 . ?
C16A C17A 1.550(7) . ?
C16A H16A 0.99 . ?
C16A H16B 0.99 . ?
C16B C17B 1.540(7) . ?
C16B H16C 0.99 . ?
C16B H16D 0.99 . ?
C16C C17C 1.541(7) . ?
C16C H16Y 0.99 . ?
C16C H16T 0.99 . ?
C16D C17D 1.543(7) . ?
C16D H16R 0.99 . ?
C16D H16E 0.99 . ?
C17A C18A 1.530(7) . ?
C17A C20A 1.543(7) . ?
C17A C24A 1.550(6) . ?
C17B C18B 1.529(7) . ?
C17B C20B 1.541(7) . ?
C17B C24B 1.558(6) . ?
C17C C18C 1.529(7) . ?
C17C C20C 1.552(7) . ?
C17C C24C 1.552(7) . ?
C17D C20D 1.529(7) . ?
C17D C18D 1.533(7) . ?
C17D C24D 1.566(6) . ?
C18A C21A 1.320(7) . ?
C18A C19A 1.531(6) . ?
C18B C21B 1.318(7) . ?
C18B C19B 1.512(6) . ?
C18C C21C 1.334(7) . ?
C18C C19C 1.519(7) . ?
C18D C21D 1.315(7) . ?
C18D C19D 1.514(7) . ?
C19A H19A 0.99 . ?
C19A H19B 0.99 . ?
C19B H19C 0.99 . ?
C19B H19D 0.99 . ?
C19C H19P 0.99 . ?
C19C H19O 0.99 . ?
C19D H19U 0.99 . ?
C19D H19Y 0.99 . ?
C20A H20A 0.98 . ?
C20A H20B 0.98 . ?
C20A H20C 0.98 . ?
C20B H20D 0.98 . ?
C20B H20E 0.98 . ?
C20B H20F 0.98 . ?
C20C H20Q 0.98 . ?
C20C H20W 0.98 . ?
C20C H20Z 0.98 . ?
C20D H20X 0.98 . ?
C20D H20H 0.98 . ?
C20D H20I 0.98 . ?
C21A C22A 1.501(7) . ?
C21A H21A 0.95 . ?
C21B C22B 1.498(7) . ?
C21B H21B 0.95 . ?
C21C C22C 1.501(7) . ?
C21C H21C 0.95 . ?
C21D C22D 1.504(7) . ?
C21D H21D 0.95 . ?
C22A C23A 1.515(7) . ?
C22A H22A 0.99 . ?
C22A H22B 0.99 . ?
C22B C23B 1.522(7) . ?
C22B H22C 0.99 . ?
C22B H22D 0.99 . ?
C22C C23C 1.534(6) . ?
C22C H22Q 0.99 . ?
C22C H22W 0.99 . ?
C22D C23D 1.530(7) . ?
C22D H22E 0.99 . ?
C22D H22R 0.99 . ?
C23A C28A 1.525(7) . ?
C23A C24A 1.538(7) . ?
C23A H23A 1 . ?
C23B C28B 1.516(6) . ?
C23B C24B 1.540(7) . ?
C23B H23B 1 . ?
C23C C28C 1.519(6) . ?
C23C C24C 1.539(7) . ?
C23C H23C 1 . ?
C23D C28D 1.520(6) . ?
C23D C24D 1.541(6) . ?
C23D H23D 1 . ?
C24A C25A 1.534(7) . ?
C24A H24A 1 . ?
C24B C25B 1.531(7) . ?
C24B H24B 1 . ?
C24C C25C 1.538(7) . ?
C24C H24C 1 . ?
C24D C25D 1.542(7) . ?
C24D H24D 1 . ?
C25A C26A 1.529(7) . ?
C25A H25A 0.99 . ?
C25A H25B 0.99 . ?
C25B C26B 1.540(7) . ?
C25B H25C 0.99 . ?
C25B H25D 0.99 . ?
C25C C26C 1.541(7) . ?
C25C H25Q 0.99 . ?
C25C H25W 0.99 . ?
C25D C26D 1.537(7) . ?
C25D H25E 0.99 . ?
C25D H25R 0.99 . ?
C26A C27A 1.514(7) . ?
C26A H26A 0.99 . ?
C26A H26B 0.99 . ?
C26B C27B 1.524(7) . ?
C26B H26C 0.99 . ?
C26B H26D 0.99 . ?
C26C C27C 1.529(7) . ?
C26C H26Q 0.99 . ?
C26C H26W 0.99 . ?
C26D C27D 1.530(7) . ?
C26D H26E 0.99 . ?
C26D H26R 0.99 . ?
C27A C32A 1.537(7) . ?
C27A C28A 1.544(7) . ?
C27A C31A 1.563(7) . ?
C27B C28B 1.540(7) . ?
C27B C31B 1.556(6) . ?
C27B C32B 1.559(6) . ?
C27C C32C 1.530(7) . ?
C27C C28C 1.545(7) . ?
C27C C31C 1.550(7) . ?
C27D C32D 1.534(7) . ?
C27D C28D 1.537(7) . ?
C27D C31D 1.554(7) . ?
C28A C29A 1.532(7) . ?
C28A H28A 1 . ?
C28B C29B 1.529(7) . ?
C28B H28B 1 . ?
C28C C29C 1.529(7) . ?
C28C H28C 1 . ?
C28D C29D 1.525(7) . ?
C28D H28D 1 . ?
C29A C30A 1.557(7) . ?
C29A H29A 0.99 . ?
C29A H29B 0.99 . ?
C29B C30B 1.551(7) . ?
C29B H29C 0.99 . ?
C29B H29D 0.99 . ?
C29C C30C 1.538(7) . ?
C29C H29Q 0.99 . ?
C29C H29W 0.99 . ?
C29D C30D 1.545(7) . ?
C29D H29E 0.99 . ?
C29D H29R 0.99 . ?
C30A C31A 1.546(8) . ?
C30A H30A 0.99 . ?
C30A H30B 0.99 . ?
C30B C31B 1.550(8) . ?
C30B H30C 0.99 . ?
C30B H30D 0.99 . ?
C30C C31C 1.562(7) . ?
C30C H30Q 0.99 . ?
C30C H30W 0.99 . ?
C30D C31D 1.552(7) . ?
C30D H30R 0.99 . ?
C30D H30T 0.99 . ?
C31A C33A 1.548(7) . ?
C31A H31A 1 . ?
C31B C33B 1.537(7) . ?
C31B H31B 1 . ?
C31C C33C 1.539(9) . ?
C31C H31C 1 . ?
C31D C33D 1.537(7) . ?
C31D H31D 1 . ?
C32A H32A 0.98 . ?
C32A H32B 0.98 . ?
C32A H32C 0.98 . ?
C32B H32D 0.98 . ?
C32B H32E 0.98 . ?
C32B H32F 0.98 . ?
C32C H32Q 0.98 . ?
C32C H32W 0.98 . ?
C32C H32Z 0.98 . ?
C32D H32R 0.98 . ?
C32D H32T 0.98 . ?
C32D H32Y 0.98 . ?
C33A C34A 1.526(8) . ?
C33A C35A 1.528(7) . ?
C33A H33A 1 . ?
C33B C34B 1.529(8) . ?
C33B C35B 1.546(7) . ?
C33B H33B 1 . ?
C33C C35C 1.502(9) . ?
C33C C34C 1.527(8) . ?
C33C C35E 1.841(18) . ?
C33C H33C 1 . ?
C33D C34D 1.528(7) . ?
C33D C35D 1.543(7) . ?
C33D H33D 1 . ?
C34A H34A 0.98 . ?
C34A H34B 0.98 . ?
C34A H34C 0.98 . ?
C34B H34D 0.98 . ?
C34B H34E 0.98 . ?
C34B H34F 0.98 . ?
C34C H34Q 0.98 . ?
C34C H34W 0.98 . ?
C34C H34O 0.98 . ?
C34D H34R 0.98 . ?
C34D H34T 0.98 . ?
C34D H34Y 0.98 . ?
C35A C36A 1.532(7) . ?
C35A H35A 0.99 . ?
C35A H35B 0.99 . ?
C35B C36B 1.508(8) . ?
C35B H35C 0.99 . ?
C35B H35D 0.99 . ?
C35C C36C 1.537(5) . ?
C35C H35E 0.99 . ?
C35C H35F 0.99 . ?
C36C C37C 1.541(5) . ?
C36C H36P 0.99 . ?
C36C H36O 0.99 . ?
C37C C38C 1.417(12) . ?
C37C H37A 0.99 . ?
C37C H37B 0.99 . ?
C35E C36E 1.540(5) . ?
C35E H35Z 0.99 . ?
C35E H35V 0.99 . ?
C36E C37E 1.540(5) . ?
C36E H36Z 0.99 . ?
C36E H36V 0.99 . ?
C37E C38C 1.72(2) . ?
C37E H37X 0.99 . ?
C37E H37W 0.99 . ?
C35D C36D 1.521(8) . ?
C35D H35X 0.99 . ?
C35D H35J 0.99 . ?
C36A C37A 1.522(7) . ?
C36A H36L 0.99 . ?
C36A H36K 0.99 . ?
C36B C37B 1.525(8) . ?
C36B H36X 0.99 . ?
C36B H36M 0.99 . ?
C36D C37D 1.522(7) . ?
C36D H36G 0.99 . ?
C36D H36H 0.99 . ?
C37A C38A 1.519(9) . ?
C37A H37Y 0.99 . ?
C37A H37I 0.99 . ?
C37B C38B 1.525(9) . ?
C37B H37Z 0.99 . ?
C37B H37U 0.99 . ?
C37D C38D 1.520(7) . ?
C37D H37G 0.99 . ?
C37D H37H 0.99 . ?
C38A C39A 1.283(11) . ?
C38A C40A 1.562(9) . ?
C38A H38A 1 . ?
C38B C40B 1.501(9) . ?
C38B C39B 1.521(10) . ?
C38B H38B 1 . ?
C38C C39C 1.505(9) . ?
C38C C40C 1.520(8) . ?
C38C H38C 1 . ?
C38D C39D 1.517(8) . ?
C38D C40D 1.532(8) . ?
C38D H38D 1 . ?
C39A H39A 0.98 . ?
C39A H39B 0.98 . ?
C39A H39C 0.98 . ?
C39B H39D 0.98 . ?
C39B H39E 0.98 . ?
C39B H39F 0.98 . ?
C39C H39Q 0.98 . ?
C39C H39W 0.98 . ?
C39C H39N 0.98 . ?
C39D H39R 0.98 . ?
C39D H39T 0.98 . ?
C39D H39Y 0.98 . ?
C40A H40A 0.98 . ?
C40A H40B 0.98 . ?
C40A H40C 0.98 . ?
C40B H40D 0.98 . ?
C40B H40E 0.98 . ?
C40B H40F 0.98 . ?
C40C H40Q 0.98 . ?
C40C H40W 0.98 . ?
C40C H40U 0.98 . ?
C40D H40G 0.98 . ?
C40D H40H 0.98 . ?
C40D H40I 0.98 . ?
O41 C42 1.384(8) . ?
O41 H41 0.84 . ?
C42 C43 1.379(11) . ?
C42 H42A 0.99 . ?
C42 H42B 0.99 . ?
C43 C44 1.540(12) . ?
C43 H43A 0.99 . ?
C43 H43B 0.99 . ?
C44 H44A 0.98 . ?
C44 H44B 0.98 . ?
C44 H44C 0.98 . ?
O45 C46 1.446(8) . ?
O45 H45 0.84 . ?
C46 C47 1.484(9) . ?
C46 H46A 0.99 . ?
C46 H46B 0.99 . ?
C47 C48 1.508(9) . ?
C47 H47A 0.99 . ?
C47 H47B 0.99 . ?
C48 H48A 0.98 . ?
C48 H48B 0.98 . ?
C48 H48C 0.98 . ?
O49 C50 1.399(8) . ?
O49 H49 0.84 . ?
C50 C51 1.534(9) . ?
C50 H50A 0.99 . ?
C50 H50B 0.99 . ?
C51 C52 1.501(10) . ?
C51 H51A 0.99 . ?
C51 H51B 0.99 . ?
C52 H52A 0.98 . ?
C52 H52B 0.98 . ?
C52 H52C 0.98 . ?
O60 C61B 1.49(6) . ?
O60 C61A 1.54(6) . ?
O60 H60 0.84 . ?
C61A C62A 1.5201(11) . ?
C61A H61A 0.99 . ?
C61A H61B 0.99 . ?
C62A C63A 1.5397(11) . ?
C62A H62A 0.99 . ?
C62A H62B 0.99 . ?
C63A H63A 0.98 . ?
C63A H63B 0.98 . ?
C63A H63C 0.98 . ?
C61B C62B 1.5201(11) . ?
C61B H61C 0.99 . ?
C61B H61D 0.99 . ?
C62B C63B 1.5398(11) . ?
C62B H62C 0.99 . ?
C62B H62D 0.99 . ?
C63B H63D 0.98 . ?
C63B H63E 0.98 . ?
C63B H63F 0.98 . ?

loop_
_geom_torsion_atom_site_label_1
_geom_torsion_atom_site_label_2
_geom_torsion_atom_site_label_3
_geom_torsion_atom_site_label_4
_geom_torsion
_geom_torsion_site_symmetry_1
_geom_torsion_site_symmetry_2
_geom_torsion_site_symmetry_3
_geom_torsion_site_symmetry_4
_geom_torsion_publ_flag
O2A N1A C1A C6A -1.4(7) . . . . ?
O1A N1A C1A C6A 178.5(5) . . . . ?
O2A N1A C1A C2A 179.4(5) . . . . ?
O1A N1A C1A C2A -0.7(7) . . . . ?
O2B N1B C1B C2B 175.0(5) . . . . ?
O1B N1B C1B C2B -6.8(7) . . . . ?
O2B N1B C1B C6B -4.8(7) . . . . ?
O1B N1B C1B C6B 173.4(5) . . . . ?
O2C N1C C1C C2C 177.3(5) . . . . ?
O1C N1C C1C C2C -3.7(8) . . . . ?
O2C N1C C1C C6C -5.6(8) . . . . ?
O1C N1C C1C C6C 173.4(5) . . . . ?
O2D N1D C1D C6D 177.4(5) . . . . ?
O1D N1D C1D C6D -3.9(7) . . . . ?
O2D N1D C1D C2D -5.7(8) . . . . ?
O1D N1D C1D C2D 173.0(5) . . . . ?
C6A C1A C2A C3A 1.9(8) . . . . ?
N1A C1A C2A C3A -178.9(5) . . . . ?
C6B C1B C2B C3B 1.4(8) . . . . ?
N1B C1B C2B C3B -178.4(5) . . . . ?
C6C C1C C2C C3C -2.2(8) . . . . ?
N1C C1C C2C C3C 174.8(5) . . . . ?
C6D C1D C2D C3D 1.0(8) . . . . ?
N1D C1D C2D C3D -175.9(5) . . . . ?
C1A C2A C3A C4A -1.5(7) . . . . ?
C1B C2B C3B C4B -0.9(8) . . . . ?
C1C C2C C3C C4C -0.2(8) . . . . ?
C1D C2D C3D C4D -0.3(8) . . . . ?
C8A N7A C4A C3A -1.7(8) . . . . ?
C8A N7A C4A C5A 179.2(5) . . . . ?
C2A C3A C4A N7A -178.6(5) . . . . ?
C2A C3A C4A C5A 0.5(7) . . . . ?
C8B N7B C4B C3B -2.1(8) . . . . ?
C8B N7B C4B C5B 177.4(5) . . . . ?
C2B C3B C4B N7B 178.8(5) . . . . ?
C2B C3B C4B C5B -0.8(7) . . . . ?
C8C N7C C4C C5C -163.4(5) . . . . ?
C8C N7C C4C C3C 17.3(8) . . . . ?
C2C C3C C4C N7C -177.7(5) . . . . ?
C2C C3C C4C C5C 3.0(7) . . . . ?
C8D N7D C4D C3D -12.1(8) . . . . ?
C8D N7D C4D C5D 167.4(5) . . . . ?
C2D C3D C4D N7D 177.4(5) . . . . ?
C2D C3D C4D C5D -2.1(8) . . . . ?
N7A C4A C5A C6A 179.3(5) . . . . ?
C3A C4A C5A C6A 0.2(7) . . . . ?
N7B C4B C5B C6B -177.6(5) . . . . ?
C3B C4B C5B C6B 2.0(7) . . . . ?
N7C C4C C5C C6C 177.1(5) . . . . ?
C3C C4C C5C C6C -3.6(7) . . . . ?
N7D C4D C5D C6D -175.7(5) . . . . ?
C3D C4D C5D C6D 3.8(8) . . . . ?
C4A C5A C6A C1A 0.2(7) . . . . ?
C2A C1A C6A C5A -1.3(7) . . . . ?
N1A C1A C6A C5A 179.6(5) . . . . ?
C4B C5B C6B C1B -1.5(7) . . . . ?
C2B C1B C6B C5B -0.3(7) . . . . ?
N1B C1B C6B C5B 179.6(5) . . . . ?
C4C C5C C6C C1C 1.2(7) . . . . ?
C2C C1C C6C C5C 1.7(8) . . . . ?
N1C C1C C6C C5C -175.4(5) . . . . ?
C4D C5D C6D C1D -3.1(8) . . . . ?
C2D C1D C6D C5D 0.7(8) . . . . ?
N1D C1D C6D C5D 177.6(5) . . . . ?
C4A N7A C8A C9A -176.7(5) . . . . ?
C4B N7B C8B C9B 80.7(6) . . . . ?
C4C N7C C8C C9C -92.9(6) . . . . ?
C4D N7D C8D C9D 94.1(6) . . . . ?
C11A N10A C9A C8A -177.1(5) . . . . ?
N7A C8A C9A N10A 176.1(4) . . . . ?
C11B N10B C9B C8B -81.8(6) . . . . ?
N7B C8B C9B N10B 176.9(4) . . . . ?
C11C N10C C9C C8C 86.1(6) . . . . ?
N7C C8C C9C N10C -165.6(4) . . . . ?
C11D N10D C9D C8D -86.9(6) . . . . ?
N7D C8D C9D N10D 176.8(4) . . . . ?
C9A N10A C11A O12A -3.7(8) . . . . ?
C9A N10A C11A O13A 176.2(4) . . . . ?
C14A O13A C11A O12A -9.6(7) . . . . ?
C14A O13A C11A N10A 170.5(4) . . . . ?
C9B N10B C11B O12B 10.0(8) . . . . ?
C9B N10B C11B O13B -170.2(4) . . . . ?
C14B O13B C11B O12B 5.9(7) . . . . ?
C14B O13B C11B N10B -173.8(4) . . . . ?
C9C N10C C11C O12C 11.8(9) . . . . ?
C9C N10C C11C O13C -169.6(4) . . . . ?
C14C O13C C11C O12C 7.5(8) . . . . ?
C14C O13C C11C N10C -171.1(5) . . . . ?
C9D N10D C11D O12D -11.5(8) . . . . ?
C9D N10D C11D O13D 169.1(4) . . . . ?
C14D O13D C11D O12D -2.0(7) . . . . ?
C14D O13D C11D N10D 177.3(4) . . . . ?
C11A O13A C14A C15A -75.6(5) . . . . ?
C11A O13A C14A C19A 164.1(4) . . . . ?
C11B O13B C14B C15B -153.1(4) . . . . ?
C11B O13B C14B C19B 85.7(5) . . . . ?
C11C O13C C14C C15C -149.1(5) . . . . ?
C11C O13C C14C C19C 89.4(6) . . . . ?
C11D O13D C14D C19D 155.4(4) . . . . ?
C11D O13D C14D C15D -83.6(5) . . . . ?
O13A C14A C15A C16A -176.8(4) . . . . ?
C19A C14A C15A C16A -59.7(5) . . . . ?
O13B C14B C15B C16B -178.6(4) . . . . ?
C19B C14B C15B C16B -58.3(5) . . . . ?
O13C C14C C15C C16C -177.5(4) . . . . ?
C19C C14C C15C C16C -58.3(6) . . . . ?
O13D C14D C15D C16D -177.2(4) . . . . ?
C19D C14D C15D C16D -58.6(5) . . . . ?
C14A C15A C16A C17A 59.8(6) . . . . ?
C14B C15B C16B C17B 57.7(6) . . . . ?
C14C C15C C16C C17C 59.7(6) . . . . ?
C14D C15D C16D C17D 55.7(6) . . . . ?
C15A C16A C17A C18A -51.5(6) . . . . ?
C15A C16A C17A C20A 66.9(5) . . . . ?
C15A C16A C17A C24A -171.1(4) . . . . ?
C15B C16B C17B C18B -50.1(5) . . . . ?
C15B C16B C17B C20B 68.2(5) . . . . ?
C15B C16B C17B C24B -169.7(4) . . . . ?
C15C C16C C17C C18C -52.5(6) . . . . ?
C15C C16C C17C C20C 65.1(6) . . . . ?
C15C C16C C17C C24C -172.3(4) . . . . ?
C15D C16D C17D C20D 69.8(6) . . . . ?
C15D C16D C17D C18D -48.6(6) . . . . ?
C15D C16D C17D C24D -167.4(4) . . . . ?
C20A C17A C18A C21A 104.6(6) . . . . ?
C16A C17A C18A C21A -136.7(5) . . . . ?
C24A C17A C18A C21A -17.6(6) . . . . ?
C20A C17A C18A C19A -73.0(5) . . . . ?
C16A C17A C18A C19A 45.6(5) . . . . ?
C24A C17A C18A C19A 164.8(4) . . . . ?
C16B C17B C18B C21B -136.3(5) . . . . ?
C20B C17B C18B C21B 105.1(5) . . . . ?
C24B C17B C18B C21B -17.5(6) . . . . ?
C16B C17B C18B C19B 46.2(5) . . . . ?
C20B C17B C18B C19B -72.4(5) . . . . ?
C24B C17B C18B C19B 164.9(4) . . . . ?
C16C C17C C18C C21C -132.8(5) . . . . ?
C20C C17C C18C C21C 109.6(6) . . . . ?
C24C C17C C18C C21C -12.8(7) . . . . ?
C16C C17C C18C C19C 46.9(6) . . . . ?
C20C C17C C18C C19C -70.8(6) . . . . ?
C24C C17C C18C C19C 166.8(5) . . . . ?
C20D C17D C18D C21D 108.2(6) . . . . ?
C16D C17D C18D C21D -133.0(5) . . . . ?
C24D C17D C18D C21D -14.6(6) . . . . ?
C20D C17D C18D C19D -71.4(5) . . . . ?
C16D C17D C18D C19D 47.4(5) . . . . ?
C24D C17D C18D C19D 165.8(4) . . . . ?
O13A C14A C19A C18A 174.3(4) . . . . ?
C15A C14A C19A C18A 54.3(6) . . . . ?
C21A C18A C19A C14A 133.9(5) . . . . ?
C17A C18A C19A C14A -48.4(6) . . . . ?
C21B C18B C19B C14B 132.1(5) . . . . ?
C17B C18B C19B C14B -50.3(6) . . . . ?
O13B C14B C19B C18B 174.4(4) . . . . ?
C15B C14B C19B C18B 55.6(5) . . . . ?
O13C C14C C19C C18C 173.2(4) . . . . ?
C15C C14C C19C C18C 53.9(6) . . . . ?
C21C C18C C19C C14C 130.5(6) . . . . ?
C17C C18C C19C C14C -49.1(6) . . . . ?
O13D C14D C19D C18D 178.0(4) . . . . ?
C15D C14D C19D C18D 57.0(6) . . . . ?
C21D C18D C19D C14D 127.5(5) . . . . ?
C17D C18D C19D C14D -52.9(6) . . . . ?
C17A C18A C21A C22A -0.6(8) . . . . ?
C19A C18A C21A C22A 177.0(5) . . . . ?
C19B C18B C21B C22B 176.9(5) . . . . ?
C17B C18B C21B C22B -0.5(8) . . . . ?
C19C C18C C21C C22C 177.2(5) . . . . ?
C17C C18C C21C C22C -3.2(9) . . . . ?
C19D C18D C21D C22D 177.4(5) . . . . ?
C17D C18D C21D C22D -2.2(9) . . . . ?
C18A C21A C22A C23A -12.8(8) . . . . ?
C18B C21B C22B C23B -11.3(8) . . . . ?
C18C C21C C22C C23C -14.7(8) . . . . ?
C18D C21D C22D C23D -14.0(8) . . . . ?
C21A C22A C23A C28A 165.3(4) . . . . ?
C21A C22A C23A C24A 43.1(6) . . . . ?
C21B C22B C23B C28B 162.3(4) . . . . ?
C21B C22B C23B C24B 40.4(6) . . . . ?
C21C C22C C23C C28C 169.4(4) . . . . ?
C21C C22C C23C C24C 47.4(6) . . . . ?
C21D C22D C23D C28D 167.3(4) . . . . ?
C21D C22D C23D C24D 45.9(6) . . . . ?
C22A C23A C24A C25A 168.7(4) . . . . ?
C28A C23A C24A C25A 45.1(6) . . . . ?
C22A C23A C24A C17A -62.8(5) . . . . ?
C28A C23A C24A C17A 173.6(4) . . . . ?
C18A C17A C24A C25A 177.5(4) . . . . ?
C20A C17A C24A C25A 57.2(5) . . . . ?
C16A C17A C24A C25A -63.3(5) . . . . ?
C18A C17A C24A C23A 48.9(5) . . . . ?
C20A C17A C24A C23A -71.5(5) . . . . ?
C16A C17A C24A C23A 168.1(4) . . . . ?
C28B C23B C24B C25B 48.7(5) . . . . ?
C22B C23B C24B C25B 171.0(4) . . . . ?
C28B C23B C24B C17B 177.8(4) . . . . ?
C22B C23B C24B C17B -59.9(5) . . . . ?
C18B C17B C24B C25B 175.8(4) . . . . ?
C16B C17B C24B C25B -65.7(5) . . . . ?
C20B C17B C24B C25B 54.8(5) . . . . ?
C18B C17B C24B C23B 47.3(5) . . . . ?
C16B C17B C24B C23B 165.8(4) . . . . ?
C20B C17B C24B C23B -73.7(5) . . . . ?
C28C C23C C24C C25C 44.4(5) . . . . ?
C22C C23C C24C C25C 166.6(4) . . . . ?
C28C C23C C24C C17C 172.6(4) . . . . ?
C22C C23C C24C C17C -65.3(5) . . . . ?
C18C C17C C24C C25C 174.3(4) . . . . ?
C16C C17C C24C C25C -67.3(5) . . . . ?
C20C C17C C24C C25C 53.7(6) . . . . ?
C18C C17C C24C C23C 46.2(5) . . . . ?
C16C C17C C24C C23C 164.6(4) . . . . ?
C20C C17C C24C C23C -74.4(5) . . . . ?
C28D C23D C24D C25D 46.4(5) . . . . ?
C22D C23D C24D C25D 168.4(4) . . . . ?
C28D C23D C24D C17D 173.4(4) . . . . ?
C22D C23D C24D C17D -64.7(5) . . . . ?
C20D C17D C24D C23D -73.2(5) . . . . ?
C18D C17D C24D C23D 47.4(5) . . . . ?
C16D C17D C24D C23D 165.9(4) . . . . ?
C20D C17D C24D C25D 53.5(6) . . . . ?
C18D C17D C24D C25D 174.1(4) . . . . ?
C16D C17D C24D C25D -67.5(5) . . . . ?
C23A C24A C25A C26A -46.1(6) . . . . ?
C17A C24A C25A C26A -173.8(4) . . . . ?
C23B C24B C25B C26B -49.6(5) . . . . ?
C17B C24B C25B C26B -177.9(4) . . . . ?
C23C C24C C25C C26C -43.0(6) . . . . ?
C17C C24C C25C C26C -169.9(4) . . . . ?
C23D C24D C25D C26D -47.1(6) . . . . ?
C17D C24D C25D C26D -173.1(4) . . . . ?
C24A C25A C26A C27A 53.6(6) . . . . ?
C24B C25B C26B C27B 55.6(6) . . . . ?
C24C C25C C26C C27C 51.4(6) . . . . ?
C24D C25D C26D C27D 54.2(6) . . . . ?
C25A C26A C27A C32A 64.4(6) . . . . ?
C25A C26A C27A C28A -57.9(6) . . . . ?
C25A C26A C27A C31A -168.9(4) . . . . ?
C25B C26B C27B C28B -57.5(5) . . . . ?
C25B C26B C27B C31B -169.0(4) . . . . ?
C25B C26B C27B C32B 63.8(5) . . . . ?
C25C C26C C27C C32C 62.7(5) . . . . ?
C25C C26C C27C C28C -58.7(5) . . . . ?
C25C C26C C27C C31C -170.6(4) . . . . ?
C25D C26D C27D C32D 63.5(6) . . . . ?
C25D C26D C27D C28D -58.3(6) . . . . ?
C25D C26D C27D C31D -169.1(5) . . . . ?
C22A C23A C28A C29A 59.2(6) . . . . ?
C24A C23A C28A C29A -179.2(4) . . . . ?
C22A C23A C28A C27A -176.6(4) . . . . ?
C24A C23A C28A C27A -55.0(6) . . . . ?
C26A C27A C28A C23A 61.3(5) . . . . ?
C32A C27A C28A C23A -60.7(6) . . . . ?
C31A C27A C28A C23A -177.1(4) . . . . ?
C26A C27A C28A C29A -167.5(4) . . . . ?
C32A C27A C28A C29A 70.5(5) . . . . ?
C31A C27A C28A C29A -45.8(5) . . . . ?
C22B C23B C28B C29B 57.2(6) . . . . ?
C24B C23B C28B C29B 179.2(4) . . . . ?
C22B C23B C28B C27B -178.2(4) . . . . ?
C24B C23B C28B C27B -56.2(5) . . . . ?
C26B C27B C28B C23B 59.9(5) . . . . ?
C31B C27B C28B C23B -176.3(4) . . . . ?
C32B C27B C28B C23B -60.7(5) . . . . ?
C26B C27B C28B C29B -168.7(4) . . . . ?
C31B C27B C28B C29B -45.0(4) . . . . ?
C32B C27B C28B C29B 70.7(5) . . . . ?
C22C C23C C28C C29C 57.7(6) . . . . ?
C24C C23C C28C C29C 178.9(4) . . . . ?
C22C C23C C28C C27C -179.0(4) . . . . ?
C24C C23C C28C C27C -57.8(5) . . . . ?
C26C C27C C28C C23C 64.8(5) . . . . ?
C32C C27C C28C C23C -55.4(5) . . . . ?
C31C C27C C28C C23C -172.1(4) . . . . ?
C26C C27C C28C C29C -165.6(4) . . . . ?
C32C C27C C28C C29C 74.2(5) . . . . ?
C31C C27C C28C C29C -42.5(5) . . . . ?
C22D C23D C28D C29D 57.6(6) . . . . ?
C24D C23D C28D C29D 178.3(4) . . . . ?
C22D C23D C28D C27D -177.9(4) . . . . ?
C24D C23D C28D C27D -57.3(5) . . . . ?
C26D C27D C28D C23D 62.8(5) . . . . ?
C32D C27D C28D C23D -58.2(6) . . . . ?
C31D C27D C28D C23D -175.2(4) . . . . ?
C26D C27D C28D C29D -166.6(4) . . . . ?
C32D C27D C28D C29D 72.4(5) . . . . ?
C31D C27D C28D C29D -44.5(5) . . . . ?
C23A C28A C29A C30A 164.4(5) . . . . ?
C27A C28A C29A C30A 35.2(5) . . . . ?
C23B C28B C29B C30B 159.7(4) . . . . ?
C27B C28B C29B C30B 30.0(5) . . . . ?
C23C C28C C29C C30C 155.6(5) . . . . ?
C27C C28C C29C C30C 28.1(5) . . . . ?
C23D C28D C29D C30D 161.2(5) . . . . ?
C27D C28D C29D C30D 32.1(6) . . . . ?
C28A C29A C30A C31A -10.7(6) . . . . ?
C28B C29B C30B C31B -3.0(5) . . . . ?
C28C C29C C30C C31C -2.7(6) . . . . ?
C28D C29D C30D C31D -6.8(6) . . . . ?
C29A C30A C31A C33A -146.8(4) . . . . ?
C29A C30A C31A C27A -17.2(6) . . . . ?
C26A C27A C31A C30A 152.3(5) . . . . ?
C32A C27A C31A C30A -80.1(5) . . . . ?
C28A C27A C31A C30A 37.8(5) . . . . ?
C26A C27A C31A C33A -82.2(6) . . . . ?
C32A C27A C31A C33A 45.4(6) . . . . ?
C28A C27A C31A C33A 163.3(4) . . . . ?
C29B C30B C31B C33B -153.4(4) . . . . ?
C29B C30B C31B C27B -24.5(5) . . . . ?
C26B C27B C31B C33B -78.8(6) . . . . ?
C28B C27B C31B C33B 166.6(4) . . . . ?
C32B C27B C31B C33B 49.0(6) . . . . ?
C26B C27B C31B C30B 156.5(4) . . . . ?
C28B C27B C31B C30B 42.0(5) . . . . ?
C32B C27B C31B C30B -75.6(5) . . . . ?
C26C C27C C31C C33C -82.1(6) . . . . ?
C32C C27C C31C C33C 44.9(6) . . . . ?
C28C C27C C31C C33C 163.5(5) . . . . ?
C26C C27C C31C C30C 154.0(5) . . . . ?
C32C C27C C31C C30C -78.9(5) . . . . ?
C28C C27C C31C C30C 39.6(5) . . . . ?
C29C C30C C31C C33C -150.9(5) . . . . ?
C29C C30C C31C C27C -23.4(6) . . . . ?
C29D C30D C31D C33D -149.6(5) . . . . ?
C29D C30D C31D C27D -20.3(6) . . . . ?
C26D C27D C31D C33D -83.4(6) . . . . ?
C32D C27D C31D C33D 44.3(6) . . . . ?
C28D C27D C31D C33D 162.7(4) . . . . ?
C26D C27D C31D C30D 152.8(5) . . . . ?
C32D C27D C31D C30D -79.5(5) . . . . ?
C28D C27D C31D C30D 38.9(5) . . . . ?
C30A C31A C33A C34A 176.0(5) . . . . ?
C27A C31A C33A C34A 54.8(6) . . . . ?
C30A C31A C33A C35A -61.1(6) . . . . ?
C27A C31A C33A C35A 177.6(5) . . . . ?
C30B C31B C33B C34B -175.7(4) . . . . ?
C27B C31B C33B C34B 64.3(6) . . . . ?
C30B C31B C33B C35B -49.3(6) . . . . ?
C27B C31B C33B C35B -169.4(4) . . . . ?
C27C C31C C33C C35C -163.1(5) . . . . ?
C30C C31C C33C C35C -43.8(8) . . . . ?
C27C C31C C33C C34C 64.8(7) . . . . ?
C30C C31C C33C C34C -176.0(5) . . . . ?
C27C C31C C33C C35E 171.2(7) . . . . ?
C30C C31C C33C C35E -69.5(7) . . . . ?
C30D C31D C33D C34D -178.8(5) . . . . ?
C27D C31D C33D C34D 60.9(6) . . . . ?
C30D C31D C33D C35D -53.8(6) . . . . ?
C27D C31D C33D C35D -174.1(4) . . . . ?
C34A C33A C35A C36A -73.4(6) . . . . ?
C31A C33A C35A C36A 161.8(5) . . . . ?
C34B C33B C35B C36B 68.6(6) . . . . ?
C31B C33B C35B C36B -58.4(7) . . . . ?
C34C C33C C35C C36C 58.9(9) . . . . ?
C31C C33C C35C C36C -73.2(8) . . . . ?
C35E C33C C35C C36C -27.3(9) . . . . ?
C33C C35C C36C C37C 163.8(7) . . . . ?
C35C C36C C37C C38C 170.1(7) . . . . ?
C35C C33C C35E C36E 29.7(9) . . . . ?
C34C C33C C35E C36E -76.2(11) . . . . ?
C31C C33C C35E C36E 171.4(11) . . . . ?
C33C C35E C36E C37E -162.7(14) . . . . ?
C35E C36E C37E C38C -60(2) . . . . ?
C34D C33D C35D C36D -62.6(7) . . . . ?
C31D C33D C35D C36D 171.2(5) . . . . ?
C33A C35A C36A C37A 166.2(5) . . . . ?
C33B C35B C36B C37B -173.9(5) . . . . ?
C33D C35D C36D C37D -165.8(5) . . . . ?
C35A C36A C37A C38A 178.7(7) . . . . ?
C35B C36B C37B C38B 71.4(8) . . . . ?
C35D C36D C37D C38D -177.3(5) . . . . ?
C36A C37A C38A C39A -37.8(16) . . . . ?
C36A C37A C38A C40A 177.0(7) . . . . ?
C36B C37B C38B C40B -173.0(7) . . . . ?
C36B C37B C38B C39B 63.8(7) . . . . ?
C36C C37C C38C C39C -63.8(10) . . . . ?
C36C C37C C38C C40C 166.3(7) . . . . ?
C36C C37C C38C C37E -117(2) . . . . ?
C36E C37E C38C C37C 56.4(16) . . . . ?
C36E C37E C38C C39C -76.8(14) . . . . ?
C36E C37E C38C C40C 168.5(12) . . . . ?
C36D C37D C38D C39D 63.1(7) . . . . ?
C36D C37D C38D C40D -172.1(5) . . . . ?
O41 C42 C43 C44 60.2(12) . . . . ?
O45 C46 C47 C48 179.4(5) . . . . ?
O49 C50 C51 C52 178.3(6) . . . . ?
C61B O60 C61A C62A 85(10) . . . . ?
O60 C61A C62A C63A -46(5) . . . . ?
C61A O60 C61B C62B -126(14) . . . . ?
O60 C61B C62B C63B 71(4) . . . . ?
